data_1517611
loop_
_publ_author_name
'Ping-Shing Cheng'
'Sam C.K. Hau'
'Thomas C.W. Mak'

_publ_section_title
;
 Layer-type organosilver(I) complexes assembled with nitrate and
 functionalized phenylethynide ligands
;
_journal_name_full
;
Inorganica Chimica Acta
;
_journal_page_first 110
_journal_page_last 119
_journal_volume 403
_journal_year 2013
_chemical_formula_sum 'C54 H28 Ag16 N16 O38'
_chemical_formula_weight 3234.84
_space_group_IT_number 14
_symmetry_cell_setting monoclinic
_symmetry_space_group_name_Hall '-P 2yn'
_symmetry_space_group_name_H-M 'P 1 21/n 1'
_atom_sites_solution_hydrogens geom
_atom_sites_solution_primary direct
_atom_sites_solution_secondary difmap
_cell_angle_alpha 90.00
_cell_angle_beta 105.1650(10)
_cell_angle_gamma 90.00
_cell_formula_units_Z 4
_cell_length_a 18.0712(7)
_cell_length_b 20.2891(8)
_cell_length_c 21.3259(8)
_cell_measurement_temperature 296(2)
_cell_volume 7546.8(5)
_computing_cell_refinement SAINT(Bruker,2001)
_computing_data_collection APEX2(Bruker,2003)
_computing_data_reduction APEX2(Bruker,2003)
_computing_molecular_graphics DIAMOND
_computing_publication_material 'SHELXL-97 (Sheldrick, 1997)'
_computing_structure_refinement 'SHELXL-97 (Sheldrick, 1997)'
_computing_structure_solution 'SHELXS-97 (Sheldrick, 1997)'
_diffrn_ambient_temperature 296(2)
_diffrn_measured_fraction_theta_full 1.000
_diffrn_measured_fraction_theta_max 1.000
_diffrn_measurement_device_type 'Bruker APEX II CCD diffractometer'
_diffrn_measurement_method '\f and \w scan'
_diffrn_radiation_monochromator graphite
_diffrn_radiation_source 'fine-focus sealed tube'
_diffrn_radiation_type MoK\a
_diffrn_radiation_wavelength 0.71073
_diffrn_reflns_av_R_equivalents 0.0492
_diffrn_reflns_av_sigmaI/netI 0.0175
_diffrn_reflns_limit_h_max 21
_diffrn_reflns_limit_h_min -21
_diffrn_reflns_limit_k_max 24
_diffrn_reflns_limit_k_min -24
_diffrn_reflns_limit_l_max 25
_diffrn_reflns_limit_l_min -25
_diffrn_reflns_number 187871
_diffrn_reflns_theta_full 25.50
_diffrn_reflns_theta_max 25.50
_diffrn_reflns_theta_min 1.32
_exptl_absorpt_coefficient_mu 4.153
_exptl_absorpt_correction_T_max 0.3689
_exptl_absorpt_correction_T_min 0.3689
_exptl_crystal_colour colorless
_exptl_crystal_density_diffrn 2.847
_exptl_crystal_density_method 'not measured'
_exptl_crystal_description plate
_exptl_crystal_F_000 6080
_exptl_crystal_size_max 0.30
_exptl_crystal_size_mid 0.30
_exptl_crystal_size_min 0.30
_refine_diff_density_max 1.225
_refine_diff_density_min -0.922
_refine_diff_density_rms 0.097
_refine_ls_extinction_method none
_refine_ls_goodness_of_fit_ref 1.113
_refine_ls_hydrogen_treatment constr
_refine_ls_matrix_type full
_refine_ls_number_parameters 1145
_refine_ls_number_reflns 14045
_refine_ls_number_restraints 0
_refine_ls_restrained_S_all 1.113
_refine_ls_R_factor_all 0.0210
_refine_ls_R_factor_gt 0.0181
_refine_ls_shift/su_max 0.002
_refine_ls_shift/su_mean 0.000
_refine_ls_structure_factor_coef Fsqd
_refine_ls_weighting_details 'calc w=1/[\s^2^(Fo^2^)+(0.0155P)^2^+17.3176P] where P=(Fo^2^+2Fc^2^)/3'
_refine_ls_weighting_scheme calc
_refine_ls_wR_factor_gt 0.0445
_refine_ls_wR_factor_ref 0.0461
_reflns_number_gt 12996
_reflns_number_total 14045
_reflns_threshold_expression >2sigma(I)
_cod_data_source_file ICA-2013-403-110-119-1.cif
_cod_data_source_block L1
_cod_original_sg_symbol_H-M P2(1)/n
_cod_database_code 1517611

loop_
_symmetry_equiv_pos_as_xyz
'x, y, z'
'-x+1/2, y+1/2, -z+1/2'
'-x, -y, -z'
'x-1/2, -y-1/2, z-1/2'

loop_
_atom_site_label
_atom_site_type_symbol
_atom_site_fract_x
_atom_site_fract_y
_atom_site_fract_z
_atom_site_U_iso_or_equiv
_atom_site_adp_type
_atom_site_occupancy
_atom_site_symmetry_multiplicity
_atom_site_calc_flag
_atom_site_refinement_flags
Ag1 Ag 0.283230(13) 0.499759(11) 0.215518(11) 0.01619(5) Uani 1 1 d .
Ag2 Ag 0.184593(13) 0.481873(11) 0.302039(10) 0.01558(5) Uani 1 1 d .
Ag3 Ag 0.122017(13) 0.345972(11) 0.264340(11) 0.01657(5) Uani 1 1 d .
Ag4 Ag 0.285734(12) 0.367299(11) 0.284828(10) 0.01401(5) Uani 1 1 d .
Ag5 Ag 0.216867(12) 0.242730(12) 0.211482(10) 0.01469(5) Uani 1 1 d .
Ag6 Ag 0.371919(13) 0.264914(12) 0.201347(11) 0.01831(5) Uani 1 1 d .
Ag7 Ag 0.290317(12) 0.125323(12) 0.283930(10) 0.01626(5) Uani 1 1 d .
Ag8 Ag 0.147038(15) 0.122878(12) 0.309339(12) 0.02317(6) Uani 1 1 d .
Ag9 Ag -0.150668(13) 0.559674(13) 0.182793(11) 0.02012(6) Uani 1 1 d .
Ag10 Ag -0.234290(14) 0.673400(12) 0.207053(11) 0.01989(5) Uani 1 1 d .
Ag11 Ag -0.291131(12) 0.540819(12) 0.210175(10) 0.01509(5) Uani 1 1 d .
Ag12 Ag -0.210521(12) 0.433337(12) 0.296942(10) 0.01467(5) Uani 1 1 d .
Ag13 Ag -0.369998(13) 0.409861(13) 0.298513(12) 0.02128(6) Uani 1 1 d .
Ag14 Ag -0.277266(12) 0.306810(11) 0.229169(11) 0.01464(5) Uani 1 1 d .
Ag15 Ag -0.114612(12) 0.335053(11) 0.244116(11) 0.01532(5) Uani 1 1 d .
Ag16 Ag -0.175957(13) 0.202798(12) 0.200042(11) 0.01837(5) Uani 1 1 d .
C1 C 0.18633(16) 0.42073(14) 0.21685(13) 0.0119(6) Uani 1 1 d .
C2 C 0.13754(17) 0.41724(14) 0.16457(14) 0.0136(6) Uani 1 1 d .
C3 C 0.08425(16) 0.41636(14) 0.10120(14) 0.0125(6) Uani 1 1 d .
C4 C 0.11127(17) 0.41127(15) 0.04535(14) 0.0141(6) Uani 1 1 d .
H4 H 0.1636 0.4080 0.0493 0.017 Uiso 1 1 calc R
C5 C 0.06011(17) 0.41105(15) -0.01563(14) 0.0145(6) Uani 1 1 d .
H5 H 0.0778 0.4083 -0.0527 0.017 Uiso 1 1 calc R
C6 C -0.01837(17) 0.41494(15) -0.02076(14) 0.0138(6) Uani 1 1 d .
C7 C -0.04617(17) 0.42012(15) 0.03443(14) 0.0154(6) Uani 1 1 d .
H7 H -0.0986 0.4227 0.0303 0.018 Uiso 1 1 calc R
C8 C 0.00510(17) 0.42135(15) 0.09518(14) 0.0158(6) Uani 1 1 d .
H8 H -0.0128 0.4255 0.1321 0.019 Uiso 1 1 calc R
C9 C -0.07252(17) 0.41183(15) -0.08345(14) 0.0154(6) Uani 1 1 d .
N1 N -0.11681(15) 0.40779(13) -0.13249(12) 0.0186(6) Uani 1 1 d .
C10 C 0.31376(16) 0.24971(14) 0.28727(14) 0.0121(6) Uani 1 1 d .
C11 C 0.36026(17) 0.25157(14) 0.33974(14) 0.0133(6) Uani 1 1 d .
C12 C 0.41590(17) 0.25197(14) 0.40165(14) 0.0133(6) Uani 1 1 d .
C13 C 0.39189(17) 0.25339(15) 0.45902(14) 0.0159(6) Uani 1 1 d .
H13 H 0.3399 0.2546 0.4570 0.019 Uiso 1 1 calc R
C14 C 0.44580(17) 0.25300(15) 0.51882(14) 0.0155(6) Uani 1 1 d .
H14 H 0.4306 0.2534 0.5573 0.019 Uiso 1 1 calc R
C15 C 0.52295(17) 0.25207(14) 0.51992(14) 0.0125(6) Uani 1 1 d .
C16 C 0.54816(17) 0.25156(15) 0.46310(14) 0.0142(6) Uani 1 1 d .
H16 H 0.6002 0.2514 0.4653 0.017 Uiso 1 1 calc R
C17 C 0.49406(17) 0.25135(14) 0.40382(14) 0.0141(6) Uani 1 1 d .
H17 H 0.5095 0.2508 0.3655 0.017 Uiso 1 1 calc R
C18 C 0.58014(17) 0.25268(14) 0.58091(14) 0.0140(6) Uani 1 1 d .
N2 N 0.62643(14) 0.25348(13) 0.62860(12) 0.0156(5) Uani 1 1 d .
C19 C 0.18145(16) 0.08815(15) 0.22088(14) 0.0143(6) Uani 1 1 d .
C20 C 0.13639(17) 0.08489(15) 0.16752(14) 0.0145(6) Uani 1 1 d .
C21 C 0.07941(17) 0.08301(14) 0.10622(14) 0.0142(6) Uani 1 1 d .
C22 C 0.10009(17) 0.08381(15) 0.04715(14) 0.0159(6) Uani 1 1 d .
H22 H 0.1516 0.0840 0.0474 0.019 Uiso 1 1 calc R
C23 C 0.04416(17) 0.08430(15) -0.01155(14) 0.0151(6) Uani 1 1 d .
H23 H 0.0579 0.0852 -0.0506 0.018 Uiso 1 1 calc R
C24 C -0.03313(17) 0.08345(14) -0.01133(14) 0.0136(6) Uani 1 1 d .
C25 C -0.05439(18) 0.08210(17) 0.04727(15) 0.0189(7) Uani 1 1 d .
H25 H -0.1059 0.0815 0.0470 0.023 Uiso 1 1 calc R
C26 C 0.00177(17) 0.08168(16) 0.10543(14) 0.0182(6) Uani 1 1 d .
H26 H -0.0122 0.0805 0.1444 0.022 Uiso 1 1 calc R
C27 C -0.09249(17) 0.08552(15) -0.07113(14) 0.0148(6) Uani 1 1 d .
N3 N -0.14090(15) 0.08838(13) -0.11819(12) 0.0177(6) Uani 1 1 d .
C28 C -0.18613(16) 0.58897(15) 0.27102(14) 0.0137(6) Uani 1 1 d .
C29 C -0.14424(16) 0.59000(15) 0.32589(14) 0.0136(6) Uani 1 1 d .
C30 C -0.08957(16) 0.58886(14) 0.38866(14) 0.0128(6) Uani 1 1 d .
C31 C -0.01117(17) 0.58480(16) 0.39130(15) 0.0176(6) Uani 1 1 d .
H31 H 0.0045 0.5845 0.3531 0.021 Uiso 1 1 calc R
C32 C 0.04269(17) 0.58119(16) 0.45062(14) 0.0179(6) Uani 1 1 d .
H32 H 0.0946 0.5784 0.4525 0.022 Uiso 1 1 calc R
C33 C 0.01843(17) 0.58174(14) 0.50792(14) 0.0135(6) Uani 1 1 d .
C34 C -0.05928(17) 0.58625(15) 0.50587(14) 0.0149(6) Uani 1 1 d .
H34 H -0.0747 0.5868 0.5442 0.018 Uiso 1 1 calc R
C35 C -0.11323(17) 0.58987(15) 0.44628(14) 0.0152(6) Uani 1 1 d .
H35 H -0.1651 0.5930 0.4445 0.018 Uiso 1 1 calc R
C36 C 0.07488(17) 0.57698(15) 0.56914(14) 0.0146(6) Uani 1 1 d .
N4 N 0.12002(14) 0.57243(13) 0.61781(12) 0.0151(5) Uani 1 1 d .
C37 C -0.30570(17) 0.42269(14) 0.21712(14) 0.0139(6) Uani 1 1 d .
C38 C -0.35293(17) 0.42207(14) 0.16438(14) 0.0140(6) Uani 1 1 d .
C39 C -0.40822(17) 0.41951(14) 0.10215(14) 0.0131(6) Uani 1 1 d .
C40 C -0.38335(17) 0.41680(15) 0.04511(14) 0.0151(6) Uani 1 1 d .
H40 H -0.3312 0.4162 0.0476 0.018 Uiso 1 1 calc R
C41 C -0.43635(17) 0.41498(15) -0.01485(14) 0.0148(6) Uani 1 1 d .
H41 H -0.4203 0.4131 -0.0529 0.018 Uiso 1 1 calc R
C42 C -0.51420(17) 0.41593(14) -0.01731(14) 0.0139(6) Uani 1 1 d .
C43 C -0.53985(17) 0.41794(15) 0.03898(14) 0.0149(6) Uani 1 1 d .
H43 H -0.5921 0.4179 0.0363 0.018 Uiso 1 1 calc R
C44 C -0.48672(17) 0.42002(15) 0.09883(14) 0.0143(6) Uani 1 1 d .
H44 H -0.5030 0.4217 0.1367 0.017 Uiso 1 1 calc R
C45 C -0.57091(18) 0.41640(15) -0.07894(15) 0.0171(6) Uani 1 1 d .
N5 N -0.61714(16) 0.41815(14) -0.12715(13) 0.0235(6) Uani 1 1 d .
C46 C -0.17176(17) 0.25499(14) 0.29167(14) 0.0141(6) Uani 1 1 d .
C47 C -0.12210(17) 0.25810(14) 0.34309(14) 0.0142(6) Uani 1 1 d .
C48 C -0.06568(17) 0.25671(14) 0.40541(14) 0.0129(6) Uani 1 1 d .
C49 C 0.01258(18) 0.25470(16) 0.40796(15) 0.0172(6) Uani 1 1 d .
H49 H 0.0282 0.2555 0.3698 0.021 Uiso 1 1 calc R
C50 C 0.06665(17) 0.25155(15) 0.46755(15) 0.0167(6) Uani 1 1 d .
H50 H 0.1186 0.2507 0.4694 0.020 Uiso 1 1 calc R
C51 C 0.04276(17) 0.24973(14) 0.52457(14) 0.0133(6) Uani 1 1 d .
C52 C -0.03541(18) 0.25210(15) 0.52265(14) 0.0161(6) Uani 1 1 d .
H52 H -0.0509 0.2509 0.5609 0.019 Uiso 1 1 calc R
C53 C -0.08912(17) 0.25633(15) 0.46311(14) 0.0151(6) Uani 1 1 d .
H53 H -0.1410 0.2589 0.4614 0.018 Uiso 1 1 calc R
C54 C 0.10043(18) 0.24469(15) 0.58531(14) 0.0152(6) Uani 1 1 d .
N6 N 0.14818(15) 0.23961(13) 0.63251(12) 0.0186(6) Uani 1 1 d .
N7 N -0.00967(14) 0.44630(12) 0.27114(12) 0.0146(5) Uani 1 1 d .
O1 O 0.01341(12) 0.39397(11) 0.30205(11) 0.0219(5) Uani 1 1 d .
O2 O 0.03395(12) 0.49415(11) 0.27359(12) 0.0216(5) Uani 1 1 d .
O3 O -0.07775(12) 0.44863(11) 0.23672(10) 0.0191(5) Uani 1 1 d .
N8 N 0.01548(14) 0.23462(13) 0.22937(12) 0.0157(5) Uani 1 1 d .
O4 O -0.00805(12) 0.28709(11) 0.19946(11) 0.0211(5) Uani 1 1 d .
O5 O -0.02520(13) 0.18441(11) 0.22284(13) 0.0262(5) Uani 1 1 d .
O6 O 0.08246(12) 0.23388(11) 0.26777(10) 0.0170(4) Uani 1 1 d .
N9 N 0.28248(14) 0.49699(13) 0.07017(12) 0.0156(5) Uani 1 1 d .
O7 O 0.31073(15) 0.46325(12) 0.12074(11) 0.0281(6) Uani 1 1 d .
O8 O 0.2541(2) 0.55050(14) 0.07610(13) 0.0534(9) Uani 1 1 d .
O9 O 0.28354(13) 0.47385(13) 0.01656(10) 0.0255(5) Uani 1 1 d .
N10 N 0.16772(15) 0.61717(13) 0.35071(13) 0.0182(6) Uani 1 1 d .
O10 O 0.19633(13) 0.56431(10) 0.37749(10) 0.0185(5) Uani 1 1 d .
O11 O 0.17875(17) 0.66967(12) 0.38198(12) 0.0335(6) Uani 1 1 d .
O12 O 0.12886(12) 0.61677(11) 0.29251(10) 0.0197(5) Uani 1 1 d .
N11 N 0.54677(14) 0.26458(13) 0.23629(12) 0.0157(5) Uani 1 1 d .
O13 O 0.49850(12) 0.22155(11) 0.24156(11) 0.0235(5) Uani 1 1 d .
O14 O 0.52677(14) 0.31200(12) 0.19973(12) 0.0290(6) Uani 1 1 d .
O15 O 0.61508(12) 0.25861(12) 0.26994(11) 0.0222(5) Uani 1 1 d .
N12 N -0.16529(14) 0.06596(13) 0.15853(12) 0.0158(5) Uani 1 1 d .
O16 O -0.19278(12) 0.11658(10) 0.12714(10) 0.0176(5) Uani 1 1 d .
O17 O -0.12764(12) 0.07064(11) 0.21683(10) 0.0181(5) Uani 1 1 d .
O18 O -0.17649(16) 0.01106(12) 0.13144(11) 0.0307(6) Uani 1 1 d .
N13 N -0.19558(14) 0.31950(13) 0.08664(12) 0.0163(5) Uani 1 1 d .
O19 O -0.18188(15) 0.35932(11) 0.13447(11) 0.0266(5) Uani 1 1 d .
O20 O -0.18720(14) 0.25940(11) 0.09626(11) 0.0224(5) Uani 1 1 d .
O21 O -0.21644(14) 0.34301(12) 0.03109(10) 0.0250(5) Uani 1 1 d .
N14 N -0.54065(14) 0.41068(13) 0.27064(12) 0.0153(5) Uani 1 1 d .
O22 O -0.49780(12) 0.45497(11) 0.25795(11) 0.0230(5) Uani 1 1 d .
O23 O -0.51426(13) 0.36917(12) 0.31263(12) 0.0271(5) Uani 1 1 d .
O24 O -0.61019(12) 0.40974(11) 0.23911(10) 0.0192(5) Uani 1 1 d .
N15 N 0.20507(15) 0.36112(13) 0.41796(12) 0.0176(6) Uani 1 1 d .
O25 O 0.18720(13) 0.41996(11) 0.40395(11) 0.0220(5) Uani 1 1 d .
O26 O 0.23467(15) 0.34380(12) 0.47402(11) 0.0289(6) Uani 1 1 d .
O27 O 0.19120(14) 0.31804(12) 0.37266(11) 0.0256(5) Uani 1 1 d .
N16 N -0.22504(15) 0.68526(13) 0.06287(12) 0.0181(6) Uani 1 1 d .
O28 O -0.23153(13) 0.71105(12) 0.00862(10) 0.0233(5) Uani 1 1 d .
O29 O -0.2030(3) 0.62795(18) 0.07195(18) 0.0384(12) Uani 0.696(7) 1 d P
O30 O -0.2326(3) 0.72026(18) 0.10958(16) 0.0237(9) Uani 0.696(7) 1 d P
O29' O -0.2849(5) 0.6467(4) 0.0683(4) 0.033(3) Uani 0.304(7) 1 d P
O30' O -0.1841(6) 0.7031(5) 0.1133(4) 0.028(2) Uani 0.304(7) 1 d P
O1W O -0.33666(18) 0.34642(15) 0.39012(15) 0.0478(8) Uani 1 1 d .
O2W O 0.19107(14) 0.18578(12) 0.40045(11) 0.0273(5) Uani 1 1 d .
O3W O 0.33685(14) 0.32777(12) 0.10823(11) 0.0276(5) Uani 1 1 d .
O4W O -0.03048(13) 0.60538(12) 0.18612(11) 0.0238(5) Uani 1 1 d .
O5W O 0.03338(13) 0.07081(12) 0.31647(11) 0.0243(5) Uani 1 1 d .
O6W O -0.17483(13) 0.48965(11) 0.09720(10) 0.0210(5) Uani 1 1 d .
O7W O 0.77696(19) 0.37019(19) 0.48579(16) 0.0335(8) Uani 0.75 1 d P
O9W O 0.7399(3) 0.4980(2) 0.49682(19) 0.0586(13) Uani 0.75 1 d P
O8W O 0.7690(4) 0.4468(5) 0.4839(3) 0.068(2) Uani 0.50 1 d P

loop_
_atom_site_aniso_label
_atom_site_aniso_U_11
_atom_site_aniso_U_22
_atom_site_aniso_U_33
_atom_site_aniso_U_23
_atom_site_aniso_U_13
_atom_site_aniso_U_12
Ag1 0.01884(11) 0.01199(12) 0.01779(11) -0.00296(8) 0.00489(9) -0.00400(9)
Ag2 0.01862(11) 0.01410(12) 0.01409(11) -0.00440(8) 0.00441(9) 0.00027(9)
Ag3 0.01349(11) 0.01255(12) 0.02459(12) 0.00296(9) 0.00659(9) -0.00133(9)
Ag4 0.01050(10) 0.01492(12) 0.01444(10) 0.00219(8) -0.00061(8) 0.00012(8)
Ag5 0.01023(10) 0.01978(12) 0.01067(10) -0.00230(8) -0.00329(8) 0.00198(8)
Ag6 0.01593(11) 0.02189(13) 0.01716(11) 0.00173(9) 0.00445(9) -0.00115(9)
Ag7 0.01212(11) 0.02157(13) 0.01240(10) 0.00241(9) -0.00158(8) -0.00258(9)
Ag8 0.02789(13) 0.01694(13) 0.02939(13) -0.00551(10) 0.01586(11) -0.00011(10)
Ag9 0.01853(12) 0.02387(14) 0.01992(12) -0.00673(10) 0.00854(9) 0.00015(10)
Ag10 0.02336(12) 0.01268(12) 0.02122(12) 0.00092(9) 0.00153(9) 0.00527(9)
Ag11 0.01225(10) 0.01834(12) 0.01251(10) 0.00079(8) -0.00061(8) -0.00215(9)
Ag12 0.01042(10) 0.01964(12) 0.01098(10) -0.00240(8) -0.00249(8) 0.00174(8)
Ag13 0.01615(12) 0.02506(14) 0.02407(12) -0.00189(10) 0.00784(9) -0.00247(10)
Ag14 0.01092(10) 0.01415(12) 0.01626(11) 0.00175(8) -0.00107(8) 0.00009(8)
Ag15 0.01412(11) 0.01342(12) 0.01888(11) 0.00159(9) 0.00514(9) -0.00142(8)
Ag16 0.01970(12) 0.01626(12) 0.01811(11) -0.00675(9) 0.00311(9) 0.00020(9)
C1 0.0126(14) 0.0098(14) 0.0126(14) 0.0019(11) 0.0020(11) -0.0003(11)
C2 0.0154(14) 0.0088(14) 0.0174(15) 0.0007(11) 0.0059(12) 0.0000(11)
C3 0.0136(14) 0.0092(15) 0.0120(13) -0.0007(11) -0.0014(11) -0.0007(11)
C4 0.0121(14) 0.0126(15) 0.0169(14) -0.0005(11) 0.0024(11) -0.0005(11)
C5 0.0173(15) 0.0122(15) 0.0137(14) -0.0021(11) 0.0037(12) -0.0019(12)
C6 0.0151(14) 0.0097(15) 0.0136(14) 0.0003(11) -0.0017(11) -0.0020(11)
C7 0.0124(14) 0.0138(16) 0.0183(15) -0.0004(12) 0.0010(12) 0.0007(11)
C8 0.0166(15) 0.0165(16) 0.0149(14) -0.0005(12) 0.0053(12) -0.0001(12)
C9 0.0167(15) 0.0100(15) 0.0184(16) 0.0000(11) 0.0026(13) 0.0010(11)
N1 0.0183(13) 0.0164(14) 0.0172(13) -0.0016(10) -0.0023(11) 0.0005(11)
C10 0.0117(14) 0.0099(15) 0.0129(14) -0.0007(11) 0.0002(11) 0.0009(11)
C11 0.0154(15) 0.0082(14) 0.0162(15) -0.0001(11) 0.0038(12) -0.0002(11)
C12 0.0151(14) 0.0097(15) 0.0120(14) 0.0004(11) -0.0019(11) -0.0012(11)
C13 0.0125(14) 0.0163(16) 0.0163(15) 0.0013(12) -0.0005(12) -0.0025(12)
C14 0.0156(15) 0.0177(16) 0.0126(14) 0.0015(11) 0.0028(12) -0.0025(12)
C15 0.0146(14) 0.0104(15) 0.0092(13) 0.0003(11) -0.0029(11) -0.0009(11)
C16 0.0112(14) 0.0138(15) 0.0160(14) -0.0004(11) 0.0004(11) 0.0006(11)
C17 0.0164(15) 0.0120(15) 0.0127(14) -0.0010(11) 0.0018(12) 0.0019(11)
C18 0.0155(15) 0.0092(15) 0.0165(15) -0.0006(11) 0.0026(13) -0.0020(11)
N2 0.0147(13) 0.0149(14) 0.0139(13) 0.0003(10) -0.0019(11) -0.0007(10)
C19 0.0128(14) 0.0131(15) 0.0161(14) 0.0018(11) 0.0021(12) -0.0011(11)
C20 0.0150(14) 0.0103(15) 0.0181(15) 0.0005(11) 0.0040(12) -0.0008(11)
C21 0.0169(15) 0.0096(15) 0.0134(14) 0.0003(11) -0.0009(11) -0.0003(11)
C22 0.0133(14) 0.0153(16) 0.0180(15) -0.0015(12) 0.0021(12) 0.0002(12)
C23 0.0176(15) 0.0139(15) 0.0135(14) -0.0008(11) 0.0035(12) 0.0000(12)
C24 0.0158(14) 0.0088(14) 0.0135(14) -0.0002(11) -0.0011(11) -0.0001(11)
C25 0.0131(15) 0.0261(18) 0.0165(15) 0.0007(13) 0.0020(12) -0.0022(13)
C26 0.0173(15) 0.0262(18) 0.0110(14) 0.0029(12) 0.0035(12) -0.0021(13)
C27 0.0167(15) 0.0113(15) 0.0175(15) 0.0003(11) 0.0066(13) -0.0001(12)
N3 0.0165(13) 0.0193(15) 0.0149(13) 0.0019(10) -0.0003(11) 0.0012(11)
C28 0.0129(14) 0.0158(16) 0.0117(14) -0.0009(11) 0.0019(11) -0.0003(11)
C29 0.0127(14) 0.0113(15) 0.0178(15) -0.0004(11) 0.0056(12) 0.0010(11)
C30 0.0139(14) 0.0100(15) 0.0121(14) -0.0003(11) -0.0011(11) 0.0010(11)
C31 0.0157(15) 0.0233(18) 0.0139(14) 0.0015(12) 0.0041(12) 0.0003(13)
C32 0.0120(14) 0.0239(18) 0.0166(15) 0.0006(12) 0.0014(12) -0.0011(12)
C33 0.0156(15) 0.0101(15) 0.0123(14) 0.0007(11) -0.0007(11) 0.0004(11)
C34 0.0174(15) 0.0133(16) 0.0134(14) -0.0008(11) 0.0028(12) 0.0016(12)
C35 0.0122(14) 0.0160(16) 0.0162(14) -0.0026(12) 0.0015(11) 0.0019(12)
C36 0.0165(15) 0.0101(15) 0.0172(15) -0.0008(11) 0.0044(13) -0.0007(11)
N4 0.0147(12) 0.0153(14) 0.0129(12) -0.0008(10) -0.0007(10) 0.0007(10)
C37 0.0157(14) 0.0104(15) 0.0136(14) -0.0001(11) 0.0007(12) 0.0012(11)
C38 0.0142(14) 0.0096(15) 0.0184(15) 0.0002(11) 0.0046(12) -0.0002(11)
C39 0.0149(14) 0.0076(14) 0.0142(14) 0.0013(11) -0.0010(11) -0.0015(11)
C40 0.0118(14) 0.0144(16) 0.0178(15) 0.0021(12) 0.0014(12) -0.0005(11)
C41 0.0182(15) 0.0129(15) 0.0123(14) 0.0010(11) 0.0021(12) -0.0002(12)
C42 0.0149(14) 0.0082(14) 0.0149(14) 0.0021(11) -0.0024(11) -0.0004(11)
C43 0.0119(14) 0.0135(15) 0.0180(15) 0.0023(12) 0.0016(12) -0.0001(11)
C44 0.0163(15) 0.0109(15) 0.0154(14) 0.0019(11) 0.0038(12) 0.0000(11)
C45 0.0199(16) 0.0093(15) 0.0193(16) 0.0005(12) 0.0000(13) 0.0002(12)
N5 0.0259(15) 0.0176(15) 0.0201(14) -0.0004(11) -0.0063(12) 0.0011(12)
C46 0.0150(14) 0.0096(15) 0.0156(14) 0.0010(11) 0.0003(12) -0.0003(11)
C47 0.0169(15) 0.0089(15) 0.0167(15) 0.0015(11) 0.0045(12) 0.0003(11)
C48 0.0148(14) 0.0088(14) 0.0126(14) -0.0002(11) -0.0007(11) 0.0007(11)
C49 0.0178(15) 0.0205(17) 0.0128(14) -0.0002(12) 0.0033(12) 0.0008(12)
C50 0.0124(14) 0.0186(17) 0.0175(15) -0.0005(12) 0.0011(12) 0.0018(12)
C51 0.0150(14) 0.0109(15) 0.0111(14) 0.0000(11) -0.0017(11) 0.0004(11)
C52 0.0202(16) 0.0143(16) 0.0141(14) 0.0001(11) 0.0053(12) -0.0015(12)
C53 0.0116(14) 0.0152(16) 0.0174(15) 0.0004(12) 0.0019(12) -0.0002(11)
C54 0.0189(15) 0.0107(15) 0.0159(15) -0.0005(11) 0.0042(13) -0.0019(12)
N6 0.0191(14) 0.0176(14) 0.0161(13) 0.0015(10) -0.0008(11) 0.0004(11)
N7 0.0148(13) 0.0138(14) 0.0167(12) -0.0033(10) 0.0067(10) 0.0019(10)
O1 0.0190(11) 0.0204(12) 0.0281(12) 0.0060(10) 0.0095(9) 0.0049(9)
O2 0.0139(11) 0.0129(12) 0.0372(13) -0.0010(10) 0.0049(9) -0.0036(9)
O3 0.0141(11) 0.0198(12) 0.0207(11) 0.0008(9) -0.0005(9) -0.0041(9)
N8 0.0129(12) 0.0154(14) 0.0198(13) -0.0035(10) 0.0061(10) 0.0019(10)
O4 0.0185(11) 0.0207(12) 0.0252(12) 0.0046(10) 0.0075(9) 0.0035(9)
O5 0.0164(11) 0.0136(12) 0.0459(15) -0.0026(10) 0.0035(10) -0.0047(9)
O6 0.0138(10) 0.0170(12) 0.0184(11) -0.0016(9) 0.0011(9) -0.0022(9)
N9 0.0157(12) 0.0158(14) 0.0151(13) 0.0009(10) 0.0037(10) -0.0012(10)
O7 0.0469(15) 0.0218(13) 0.0140(11) 0.0047(9) 0.0056(10) 0.0152(11)
O8 0.103(3) 0.0237(16) 0.0274(15) 0.0014(12) 0.0063(16) 0.0288(16)
O9 0.0229(12) 0.0409(15) 0.0121(11) -0.0002(10) 0.0039(9) 0.0095(11)
N10 0.0238(14) 0.0120(14) 0.0225(14) -0.0012(11) 0.0128(11) -0.0033(11)
O10 0.0290(12) 0.0124(11) 0.0148(10) 0.0007(8) 0.0071(9) 0.0023(9)
O11 0.0586(18) 0.0125(13) 0.0304(13) -0.0076(10) 0.0135(12) -0.0016(12)
O12 0.0159(11) 0.0235(13) 0.0195(11) 0.0041(9) 0.0041(9) -0.0016(9)
N11 0.0147(13) 0.0173(14) 0.0162(12) -0.0019(10) 0.0056(10) 0.0011(10)
O13 0.0158(11) 0.0180(12) 0.0346(13) 0.0045(10) 0.0030(10) -0.0064(9)
O14 0.0275(13) 0.0243(14) 0.0379(14) 0.0167(11) 0.0135(11) 0.0077(10)
O15 0.0135(11) 0.0298(14) 0.0216(11) 0.0008(10) 0.0016(9) -0.0011(9)
N12 0.0173(13) 0.0145(14) 0.0169(13) 0.0004(10) 0.0070(10) -0.0027(10)
O16 0.0249(12) 0.0123(11) 0.0157(10) 0.0002(8) 0.0052(9) -0.0001(9)
O17 0.0151(11) 0.0239(12) 0.0146(10) 0.0001(9) 0.0024(8) -0.0031(9)
O18 0.0531(17) 0.0122(12) 0.0244(13) -0.0059(10) 0.0058(12) -0.0024(11)
N13 0.0149(13) 0.0173(15) 0.0168(13) -0.0020(10) 0.0044(10) 0.0016(10)
O19 0.0440(15) 0.0160(12) 0.0161(11) -0.0028(9) 0.0013(10) 0.0065(11)
O20 0.0319(13) 0.0132(12) 0.0246(12) -0.0018(9) 0.0119(10) -0.0016(10)
O21 0.0340(13) 0.0261(13) 0.0126(11) 0.0013(9) 0.0021(10) 0.0032(10)
N14 0.0142(12) 0.0151(14) 0.0165(12) 0.0003(10) 0.0038(10) 0.0004(10)
O22 0.0190(11) 0.0171(12) 0.0334(13) 0.0036(10) 0.0076(10) -0.0042(9)
O23 0.0216(12) 0.0291(14) 0.0295(13) 0.0144(11) 0.0047(10) 0.0057(10)
O24 0.0130(11) 0.0246(13) 0.0188(11) 0.0021(9) 0.0017(9) -0.0002(9)
N15 0.0175(13) 0.0209(15) 0.0165(13) 0.0039(11) 0.0083(10) 0.0042(11)
O25 0.0290(13) 0.0172(12) 0.0219(11) 0.0027(9) 0.0104(10) 0.0047(10)
O26 0.0420(15) 0.0291(14) 0.0147(11) 0.0035(10) 0.0058(10) 0.0111(11)
O27 0.0358(14) 0.0197(13) 0.0201(12) -0.0022(10) 0.0051(10) 0.0023(10)
N16 0.0193(13) 0.0185(15) 0.0155(13) -0.0011(11) 0.0029(11) 0.0002(11)
O28 0.0223(12) 0.0335(14) 0.0130(11) 0.0019(10) 0.0027(9) -0.0058(10)
O29 0.072(3) 0.019(2) 0.028(2) 0.0041(15) 0.0201(19) 0.0130(19)
O30 0.032(3) 0.023(2) 0.0157(17) -0.0021(14) 0.0063(16) 0.0076(17)
O29' 0.035(5) 0.038(6) 0.027(5) 0.000(4) 0.007(4) -0.019(4)
O30' 0.031(6) 0.033(5) 0.013(4) 0.000(3) -0.004(4) -0.014(4)
O1W 0.0564(19) 0.0417(18) 0.0525(18) 0.0242(14) 0.0271(15) 0.0220(15)
O2W 0.0321(13) 0.0252(13) 0.0203(12) -0.0007(10) -0.0009(10) 0.0040(11)
O3W 0.0365(14) 0.0197(13) 0.0204(12) 0.0021(10) -0.0035(10) -0.0010(10)
O4W 0.0215(12) 0.0263(13) 0.0244(12) -0.0018(10) 0.0075(9) -0.0025(10)
O5W 0.0240(12) 0.0269(13) 0.0237(12) -0.0014(10) 0.0092(10) -0.0032(10)
O6W 0.0239(12) 0.0186(12) 0.0176(11) -0.0035(9) 0.0001(9) 0.0020(9)
O7W 0.0281(18) 0.042(2) 0.0267(17) -0.0021(15) 0.0005(14) -0.0002(16)
O9W 0.103(4) 0.023(2) 0.034(2) 0.0038(17) -0.011(2) -0.004(2)
O8W 0.048(4) 0.104(7) 0.049(4) 0.006(4) 0.009(3) 0.009(4)

loop_
_atom_type_symbol
_atom_type_description
_atom_type_scat_dispersion_real
_atom_type_scat_dispersion_imag
_atom_type_scat_source
C C 0.0033 0.0016 'International Tables Vol C Tables 4.2.6.8 and 6.1.1.4'
H H 0.0000 0.0000 'International Tables Vol C Tables 4.2.6.8 and 6.1.1.4'
N N 0.0061 0.0033 'International Tables Vol C Tables 4.2.6.8 and 6.1.1.4'
O O 0.0106 0.0060 'International Tables Vol C Tables 4.2.6.8 and 6.1.1.4'
Ag Ag -0.8971 1.1015 'International Tables Vol C Tables 4.2.6.8 and 6.1.1.4'

loop_
_geom_angle_atom_site_label_1
_geom_angle_atom_site_label_2
_geom_angle_atom_site_label_3
_geom_angle
_geom_angle_site_symmetry_1
_geom_angle_site_symmetry_3
C19 Ag1 O7 133.64(10) 2 .
C19 Ag1 C1 128.80(10) 2 .
O7 Ag1 C1 96.95(10) . .
C19 Ag1 Ag7 49.19(7) 2 2
O7 Ag1 Ag7 119.34(6) . 2
C1 Ag1 Ag7 104.75(7) . 2
C19 Ag1 Ag2 80.81(8) 2 .
O7 Ag1 Ag2 144.96(7) . .
C1 Ag1 Ag2 48.12(7) . .
Ag7 Ag1 Ag2 75.338(9) 2 .
C19 Ag1 Ag8 49.75(8) 2 2
O7 Ag1 Ag8 85.06(7) . 2
C1 Ag1 Ag8 159.40(7) . 2
Ag7 Ag1 Ag8 57.482(9) 2 2
Ag2 Ag1 Ag8 126.182(10) . 2
C19 Ag1 Ag4 116.41(8) 2 .
O7 Ag1 Ag4 99.23(6) . .
C1 Ag1 Ag4 47.22(7) . .
Ag7 Ag1 Ag4 136.412(10) 2 .
Ag2 Ag1 Ag4 61.159(8) . .
Ag8 Ag1 Ag4 152.813(11) 2 .
C1 Ag2 O10 165.82(9) . .
C1 Ag2 O25 115.60(9) . .
O10 Ag2 O25 77.24(7) . .
C1 Ag2 Ag1 53.41(7) . .
O10 Ag2 Ag1 113.29(6) . .
O25 Ag2 Ag1 137.73(5) . .
C1 Ag2 Ag3 49.47(7) . .
O10 Ag2 Ag3 144.66(6) . .
O25 Ag2 Ag3 72.07(5) . .
Ag1 Ag2 Ag3 101.244(9) . .
C1 Ag2 Ag4 48.08(7) . .
O10 Ag2 Ag4 134.03(6) . .
O25 Ag2 Ag4 81.11(5) . .
Ag1 Ag2 Ag4 61.980(8) . .
Ag3 Ag2 Ag4 57.482(8) . .
C1 Ag3 O27 112.65(9) . .
C1 Ag3 O6 146.11(9) . .
O27 Ag3 O6 80.20(8) . .
C1 Ag3 O1 114.43(9) . .
O27 Ag3 O1 92.16(8) . .
O6 Ag3 O1 95.42(7) . .
C1 Ag3 C2 27.65(10) . .
O27 Ag3 C2 140.16(9) . .
O6 Ag3 C2 129.76(8) . .
O1 Ag3 C2 107.60(8) . .
C1 Ag3 Ag4 49.96(7) . .
O27 Ag3 Ag4 68.62(6) . .
O6 Ag3 Ag4 115.95(5) . .
O1 Ag3 Ag4 138.23(6) . .
C2 Ag3 Ag4 73.86(6) . .
C1 Ag3 Ag2 46.81(7) . .
O27 Ag3 Ag2 83.92(6) . .
O6 Ag3 Ag2 163.35(5) . .
O1 Ag3 Ag2 80.16(5) . .
C2 Ag3 Ag2 66.59(6) . .
Ag4 Ag3 Ag2 61.767(8) . .
C1 Ag3 Ag5 83.93(7) . .
O27 Ag3 Ag5 89.54(6) . .
O6 Ag3 Ag5 64.31(5) . .
O1 Ag3 Ag5 159.05(5) . .
C2 Ag3 Ag5 83.79(6) . .
Ag4 Ag3 Ag5 61.150(8) . .
Ag2 Ag3 Ag5 120.769(10) . .
C1 Ag4 N3 123.76(10) . 4_666
C1 Ag4 C10 127.39(10) . .
N3 Ag4 C10 107.01(9) 4_666 .
C1 Ag4 O24 97.91(9) . 1_655
N3 Ag4 O24 84.33(8) 4_666 1_655
C10 Ag4 O24 99.97(9) . 1_655
C1 Ag4 Ag3 50.97(7) . .
N3 Ag4 Ag3 120.80(7) 4_666 .
C10 Ag4 Ag3 93.16(7) . .
O24 Ag4 Ag3 146.76(5) 1_655 .
C1 Ag4 Ag2 46.40(7) . .
N3 Ag4 Ag2 79.50(7) 4_666 .
C10 Ag4 Ag2 151.03(7) . .
O24 Ag4 Ag2 108.84(5) 1_655 .
Ag3 Ag4 Ag2 60.751(8) . .
C1 Ag4 Ag5 85.40(7) . .
N3 Ag4 Ag5 146.60(7) 4_666 .
C10 Ag4 Ag5 41.99(7) . .
O24 Ag4 Ag5 109.49(5) 1_655 .
Ag3 Ag4 Ag5 62.519(8) . .
Ag2 Ag4 Ag5 121.106(9) . .
C1 Ag4 Ag1 50.39(7) . .
N3 Ag4 Ag1 91.32(7) 4_666 .
C10 Ag4 Ag1 147.83(7) . .
O24 Ag4 Ag1 54.84(5) 1_655 .
Ag3 Ag4 Ag1 99.911(9) . .
Ag2 Ag4 Ag1 56.861(8) . .
Ag5 Ag4 Ag1 121.703(9) . .
C1 Ag4 Ag6 110.81(7) . .
N3 Ag4 Ag6 118.24(7) 4_666 .
C10 Ag4 Ag6 44.41(7) . .
O24 Ag4 Ag6 60.34(5) 1_655 .
Ag3 Ag4 Ag6 114.929(9) . .
Ag2 Ag4 Ag6 155.655(9) . .
Ag5 Ag4 Ag6 53.369(7) . .
Ag1 Ag4 Ag6 103.680(9) . .
C10 Ag5 N2 171.51(11) . 4_565
C10 Ag5 Ag6 53.61(8) . .
N2 Ag5 Ag6 119.50(7) 4_565 .
C10 Ag5 Ag7 58.05(8) . .
N2 Ag5 Ag7 128.44(7) 4_565 .
Ag6 Ag5 Ag7 81.587(9) . .
C10 Ag5 Ag4 52.54(8) . .
N2 Ag5 Ag4 122.01(7) 4_565 .
Ag6 Ag5 Ag4 68.802(8) . .
Ag7 Ag5 Ag4 109.341(9) . .
C10 Ag5 Ag3 96.08(8) . .
N2 Ag5 Ag3 84.10(7) 4_565 .
Ag6 Ag5 Ag3 123.986(10) . .
Ag7 Ag5 Ag3 124.717(10) . .
Ag4 Ag5 Ag3 56.331(7) . .
O3W Ag6 C10 131.57(10) . .
O3W Ag6 O13 122.30(9) . .
C10 Ag6 O13 104.60(9) . .
O3W Ag6 Ag5 95.55(7) . .
C10 Ag6 Ag5 44.49(7) . .
O13 Ag6 Ag5 140.20(5) . .
O3W Ag6 Ag4 93.05(6) . .
C10 Ag6 Ag4 46.29(7) . .
O13 Ag6 Ag4 124.63(6) . .
Ag5 Ag6 Ag4 57.829(7) . .
C19 Ag7 N1 139.13(10) . 4_666
C19 Ag7 O12 99.28(9) . 2_545
N1 Ag7 O12 93.19(9) 4_666 2_545
C19 Ag7 C10 118.00(10) . .
N1 Ag7 C10 101.09(9) 4_666 .
O12 Ag7 C10 88.02(8) 2_545 .
C19 Ag7 Ag8 52.06(8) . .
N1 Ag7 Ag8 112.76(7) 4_666 .
O12 Ag7 Ag8 150.60(5) 2_545 .
C10 Ag7 Ag8 99.68(7) . .
C19 Ag7 Ag1 50.20(8) . 2_545
N1 Ag7 Ag1 88.95(7) 4_666 2_545
O12 Ag7 Ag1 107.16(5) 2_545 2_545
C10 Ag7 Ag1 161.43(7) . 2_545
Ag8 Ag7 Ag1 61.862(8) . 2_545
C19 Ag7 Ag5 75.53(8) . .
N1 Ag7 Ag5 143.97(7) 4_666 .
O12 Ag7 Ag5 88.50(5) 2_545 .
C10 Ag7 Ag5 42.96(6) . .
Ag8 Ag7 Ag5 78.621(9) . .
Ag1 Ag7 Ag5 124.819(10) 2_545 .
C19 Ag8 O2W 140.96(10) . .
C19 Ag8 O5W 110.59(9) . .
O2W Ag8 O5W 108.16(9) . .
C19 Ag8 O6 100.63(9) . .
O2W Ag8 O6 80.25(8) . .
O5W Ag8 O6 95.17(8) . .
C19 Ag8 Ag7 50.67(7) . .
O2W Ag8 Ag7 91.19(6) . .
O5W Ag8 Ag7 153.48(6) . .
O6 Ag8 Ag7 106.11(5) . .
C19 Ag8 Ag1 49.45(8) . 2_545
O2W Ag8 Ag1 124.28(6) . 2_545
O5W Ag8 Ag1 93.06(6) . 2_545
O6 Ag8 Ag1 149.80(5) . 2_545
Ag7 Ag8 Ag1 60.656(8) . 2_545
C28 Ag9 O6W 144.43(10) . .
C28 Ag9 O4W 109.79(9) . .
O6W Ag9 O4W 104.73(8) . .
C28 Ag9 Ag11 51.42(7) . .
O6W Ag9 Ag11 95.11(6) . .
O4W Ag9 Ag11 159.81(6) . .
C28 Ag9 Ag10 49.60(8) . .
O6W Ag9 Ag10 130.43(6) . .
O4W Ag9 Ag10 101.72(6) . .
Ag11 Ag9 Ag10 61.360(9) . .
C28 Ag10 O30 141.32(13) . .
C28 Ag10 C46 134.16(11) . 2_455
O30 Ag10 C46 84.28(13) . 2_455
C28 Ag10 O30' 121.1(3) . .
O30 Ag10 O30' 22.0(2) . .
C46 Ag10 O30' 104.7(3) 2_455 .
C28 Ag10 Ag9 49.62(7) . .
O30 Ag10 Ag9 92.15(10) . .
C46 Ag10 Ag9 166.10(7) 2_455 .
O30' Ag10 Ag9 74.3(3) . .
C28 Ag10 Ag11 49.58(7) . .
O30 Ag10 Ag11 119.76(9) . .
C46 Ag10 Ag11 112.91(7) 2_455 .
O30' Ag10 Ag11 117.0(2) . .
Ag9 Ag10 Ag11 57.573(8) . .
C28 Ag10 Ag16 86.50(8) . 2_455
O30 Ag10 Ag16 131.99(11) . 2_455
C46 Ag10 Ag16 47.72(7) 2_455 2_455
O30' Ag10 Ag16 151.7(3) . 2_455
Ag9 Ag10 Ag16 133.943(11) . 2_455
Ag11 Ag10 Ag16 84.886(9) . 2_455
C28 Ag10 Ag14 116.50(7) . 2_455
O30 Ag10 Ag14 91.20(9) . 2_455
C46 Ag10 Ag14 48.26(7) 2_455 2_455
O30' Ag10 Ag14 98.6(2) . 2_455
Ag9 Ag10 Ag14 145.485(11) . 2_455
Ag11 Ag10 Ag14 144.114(11) . 2_455
Ag16 Ag10 Ag14 59.816(8) 2_455 2_455
C28 Ag11 N5 129.65(11) . 3_465
C28 Ag11 C37 119.28(10) . .
N5 Ag11 C37 110.23(10) 3_465 .
C28 Ag11 O17 94.67(9) . 2_455
N5 Ag11 O17 88.19(9) 3_465 2_455
C37 Ag11 O17 96.40(9) . 2_455
C28 Ag11 Ag9 51.31(7) . .
N5 Ag11 Ag9 108.07(8) 3_465 .
C37 Ag11 Ag9 105.63(7) . .
O17 Ag11 Ag9 145.40(5) 2_455 .
C28 Ag11 Ag10 49.45(8) . .
N5 Ag11 Ag10 80.21(7) 3_465 .
C37 Ag11 Ag10 165.82(7) . .
O17 Ag11 Ag10 93.43(5) 2_455 .
Ag9 Ag11 Ag10 61.067(9) . .
C28 Ag11 Ag12 75.85(8) . .
N5 Ag11 Ag12 154.25(7) 3_465 .
C37 Ag11 Ag12 44.03(7) . .
O17 Ag11 Ag12 93.57(5) 2_455 .
Ag9 Ag11 Ag12 84.616(9) . .
Ag10 Ag11 Ag12 125.229(10) . .
C37 Ag12 N4 169.91(11) . 3_566
C37 Ag12 Ag13 52.43(8) . .
N4 Ag12 Ag13 121.67(7) 3_566 .
C37 Ag12 Ag11 53.56(8) . .
N4 Ag12 Ag11 135.98(7) 3_566 .
Ag13 Ag12 Ag11 78.677(9) . .
C37 Ag12 Ag14 52.08(8) . .
N4 Ag12 Ag14 119.06(7) 3_566 .
Ag13 Ag12 Ag14 66.334(8) . .
Ag11 Ag12 Ag14 104.723(9) . .
C37 Ag12 Ag15 93.31(8) . .
N4 Ag12 Ag15 83.93(7) 3_566 .
Ag13 Ag12 Ag15 123.682(10) . .
Ag11 Ag12 Ag15 118.838(10) . .
Ag14 Ag12 Ag15 57.584(8) . .
O1W Ag13 C37 128.70(10) . .
O1W Ag13 O22 122.10(9) . .
C37 Ag13 O22 107.74(9) . .
O1W Ag13 O18 88.85(10) . 2_455
C37 Ag13 O18 101.16(9) . 2_455
O22 Ag13 O18 92.42(8) . 2_455
O1W Ag13 Ag12 93.51(8) . .
C37 Ag13 Ag12 45.04(7) . .
O22 Ag13 Ag12 141.52(5) . .
O18 Ag13 Ag12 72.62(6) 2_455 .
O1W Ag13 Ag14 88.55(8) . .
C37 Ag13 Ag14 47.37(7) . .
O22 Ag13 Ag14 129.35(6) . .
O18 Ag13 Ag14 130.67(6) 2_455 .
Ag12 Ag13 Ag14 58.402(7) . .
C46 Ag14 N6 121.98(10) . 4_565
C46 Ag14 C37 129.52(10) . .
N6 Ag14 C37 103.95(9) 4_565 .
C46 Ag14 O15 102.83(9) . 1_455
N6 Ag14 O15 80.21(8) 4_565 1_455
C37 Ag14 O15 104.65(9) . 1_455
C46 Ag14 Ag15 50.51(8) . .
N6 Ag14 Ag15 120.24(7) 4_565 .
C37 Ag14 Ag15 90.04(7) . .
O15 Ag14 Ag15 151.58(5) 1_455 .
C46 Ag14 Ag16 47.59(8) . .
N6 Ag14 Ag16 76.95(7) 4_565 .
C37 Ag14 Ag16 143.10(7) . .
O15 Ag14 Ag16 111.72(6) 1_455 .
Ag15 Ag14 Ag16 60.320(8) . .
C46 Ag14 Ag10 51.12(7) . 2_445
N6 Ag14 Ag10 89.55(7) 4_565 2_445
C37 Ag14 Ag10 156.08(7) . 2_445
O15 Ag14 Ag10 57.68(5) 1_455 2_445
Ag15 Ag14 Ag10 100.230(9) . 2_445
Ag16 Ag14 Ag10 58.744(8) . 2_445
C46 Ag14 Ag12 86.80(7) . .
N6 Ag14 Ag12 145.41(7) 4_565 .
C37 Ag14 Ag12 43.27(7) . .
O15 Ag14 Ag12 114.15(5) 1_455 .
Ag15 Ag14 Ag12 61.347(7) . .
Ag16 Ag14 Ag12 120.757(10) . .
Ag10 Ag14 Ag12 124.946(10) 2_445 .
C46 Ag14 Ag13 118.73(8) . .
N6 Ag14 Ag13 114.23(7) 4_565 .
C37 Ag14 Ag13 45.74(7) . .
O15 Ag14 Ag13 63.85(5) 1_455 .
Ag15 Ag14 Ag13 116.405(10) . .
Ag16 Ag14 Ag13 165.702(10) . .
Ag10 Ag14 Ag13 110.737(10) 2_445 .
Ag12 Ag14 Ag13 55.263(7) . .
C46 Ag15 O19 113.92(10) . .
C46 Ag15 O3 150.07(9) . .
O19 Ag15 O3 79.50(8) . .
C46 Ag15 O4 111.41(9) . .
O19 Ag15 O4 87.35(8) . .
O3 Ag15 O4 95.25(7) . .
C46 Ag15 C47 27.38(10) . .
O19 Ag15 C47 141.30(9) . .
O3 Ag15 C47 133.21(8) . .
O4 Ag15 C47 105.81(8) . .
C46 Ag15 Ag14 49.89(7) . .
O19 Ag15 Ag14 72.21(6) . .
O3 Ag15 Ag14 117.75(5) . .
O4 Ag15 Ag14 135.89(5) . .
C47 Ag15 Ag14 73.34(6) . .
C46 Ag15 Ag16 47.58(7) . .
O19 Ag15 Ag16 79.84(6) . .
O3 Ag15 Ag16 158.53(5) . .
O4 Ag15 Ag16 78.03(5) . .
C47 Ag15 Ag16 68.10(6) . .
Ag14 Ag15 Ag16 60.426(8) . .
C46 Ag15 Ag12 86.25(8) . .
O19 Ag15 Ag12 91.95(6) . .
O3 Ag15 Ag12 65.96(5) . .
O4 Ag15 Ag12 160.96(5) . .
C47 Ag15 Ag12 86.49(6) . .
Ag14 Ag15 Ag12 61.069(8) . .
Ag16 Ag15 Ag12 120.588(10) . .
C46 Ag16 O16 158.24(9) . .
C46 Ag16 O20 123.34(9) . .
O16 Ag16 O20 77.40(7) . .
C46 Ag16 Ag10 52.84(8) . 2_445
O16 Ag16 Ag10 107.61(5) . 2_445
O20 Ag16 Ag10 140.79(6) . 2_445
C46 Ag16 Ag15 50.26(8) . .
O16 Ag16 Ag15 150.86(5) . .
O20 Ag16 Ag15 78.34(5) . .
Ag10 Ag16 Ag15 101.376(9) 2_445 .
C46 Ag16 Ag14 49.66(8) . .
O16 Ag16 Ag14 134.54(5) . .
O20 Ag16 Ag14 86.90(5) . .
Ag10 Ag16 Ag14 61.442(8) 2_445 .
Ag15 Ag16 Ag14 59.254(8) . .
C2 C1 Ag2 128.1(2) . .
C2 C1 Ag4 144.4(2) . .
Ag2 C1 Ag4 85.52(10) . .
C2 C1 Ag3 92.1(2) . .
Ag2 C1 Ag3 83.72(10) . .
Ag4 C1 Ag3 79.07(9) . .
C2 C1 Ag1 112.5(2) . .
Ag2 C1 Ag1 78.47(9) . .
Ag4 C1 Ag1 82.38(9) . .
Ag3 C1 Ag1 155.16(13) . .
C1 C2 C3 175.5(3) . .
C1 C2 Ag3 60.28(18) . .
C3 C2 Ag3 124.2(2) . .
C4 C3 C8 119.9(3) . .
C4 C3 C2 120.1(3) . .
C8 C3 C2 120.0(3) . .
C5 C4 C3 120.1(3) . .
C5 C4 H4 119.9 . .
C3 C4 H4 119.9 . .
C4 C5 C6 119.2(3) . .
C4 C5 H5 120.4 . .
C6 C5 H5 120.4 . .
C5 C6 C7 121.3(3) . .
C5 C6 C9 120.1(3) . .
C7 C6 C9 118.6(3) . .
C8 C7 C6 119.3(3) . .
C8 C7 H7 120.3 . .
C6 C7 H7 120.3 . .
C7 C8 C3 120.1(3) . .
C7 C8 H8 120.0 . .
C3 C8 H8 120.0 . .
N1 C9 C6 177.8(3) . .
C9 N1 Ag7 164.5(3) . 4_565
C11 C10 Ag5 166.3(3) . .
C11 C10 Ag6 111.8(2) . .
Ag5 C10 Ag6 81.90(10) . .
C11 C10 Ag4 94.5(2) . .
Ag5 C10 Ag4 85.47(10) . .
Ag6 C10 Ag4 89.30(10) . .
C11 C10 Ag7 97.3(2) . .
Ag5 C10 Ag7 78.99(9) . .
Ag6 C10 Ag7 102.22(10) . .
Ag4 C10 Ag7 159.03(13) . .
C10 C11 C12 178.5(3) . .
C17 C12 C13 120.7(3) . .
C17 C12 C11 119.2(3) . .
C13 C12 C11 120.1(3) . .
C14 C13 C12 119.9(3) . .
C14 C13 H13 120.0 . .
C12 C13 H13 120.0 . .
C13 C14 C15 118.4(3) . .
C13 C14 H14 120.8 . .
C15 C14 H14 120.8 . .
C14 C15 C16 122.5(3) . .
C14 C15 C18 119.8(3) . .
C16 C15 C18 117.7(3) . .
C17 C16 C15 118.6(3) . .
C17 C16 H16 120.7 . .
C15 C16 H16 120.7 . .
C16 C17 C12 119.8(3) . .
C16 C17 H17 120.1 . .
C12 C17 H17 120.1 . .
N2 C18 C15 178.7(3) . .
C18 N2 Ag5 175.5(3) . 4_666
C20 C19 Ag7 149.5(3) . .
C20 C19 Ag1 122.6(2) . 2_545
Ag7 C19 Ag1 80.62(10) . 2_545
C20 C19 Ag8 122.6(2) . .
Ag7 C19 Ag8 77.27(9) . .
Ag1 C19 Ag8 80.81(10) 2_545 .
C19 C20 C21 176.2(3) . .
C26 C21 C22 119.4(3) . .
C26 C21 C20 119.3(3) . .
C22 C21 C20 121.3(3) . .
C23 C22 C21 120.5(3) . .
C23 C22 H22 119.8 . .
C21 C22 H22 119.8 . .
C22 C23 C24 119.3(3) . .
C22 C23 H23 120.3 . .
C24 C23 H23 120.3 . .
C23 C24 C25 120.7(3) . .
C23 C24 C27 120.8(3) . .
C25 C24 C27 118.5(3) . .
C26 C25 C24 119.5(3) . .
C26 C25 H25 120.2 . .
C24 C25 H25 120.2 . .
C25 C26 C21 120.6(3) . .
C25 C26 H26 119.7 . .
C21 C26 H26 119.7 . .
N3 C27 C24 178.2(3) . .
C27 N3 Ag4 157.5(2) . 4_565
C29 C28 Ag10 128.5(2) . .
C29 C28 Ag9 125.1(2) . .
Ag10 C28 Ag9 80.78(10) . .
C29 C28 Ag11 142.2(2) . .
Ag10 C28 Ag11 80.97(9) . .
Ag9 C28 Ag11 77.27(9) . .
C28 C29 C30 175.1(3) . .
C35 C30 C31 120.1(3) . .
C35 C30 C29 121.4(3) . .
C31 C30 C29 118.5(3) . .
C32 C31 C30 120.1(3) . .
C32 C31 H31 120.0 . .
C30 C31 H31 120.0 . .
C31 C32 C33 119.4(3) . .
C31 C32 H32 120.3 . .
C33 C32 H32 120.3 . .
C34 C33 C32 121.0(3) . .
C34 C33 C36 120.2(3) . .
C32 C33 C36 118.9(3) . .
C35 C34 C33 119.5(3) . .
C35 C34 H34 120.3 . .
C33 C34 H34 120.3 . .
C34 C35 C30 120.0(3) . .
C34 C35 H35 120.0 . .
C30 C35 H35 120.0 . .
N4 C36 C33 179.2(3) . .
C36 N4 Ag12 174.9(3) . 3_566
C38 C37 Ag12 168.2(3) . .
C38 C37 Ag13 108.6(2) . .
Ag12 C37 Ag13 82.53(10) . .
C38 C37 Ag14 99.6(2) . .
Ag12 C37 Ag14 84.65(10) . .
Ag13 C37 Ag14 86.89(10) . .
C38 C37 Ag11 90.9(2) . .
Ag12 C37 Ag11 82.41(10) . .
Ag13 C37 Ag11 103.79(11) . .
Ag14 C37 Ag11 161.94(14) . .
C37 C38 C39 178.5(3) . .
C44 C39 C40 120.4(3) . .
C44 C39 C38 119.7(3) . .
C40 C39 C38 119.9(3) . .
C41 C40 C39 120.1(3) . .
C41 C40 H40 120.0 . .
C39 C40 H40 120.0 . .
C40 C41 C42 118.8(3) . .
C40 C41 H41 120.6 . .
C42 C41 H41 120.6 . .
C41 C42 C43 121.8(3) . .
C41 C42 C45 120.3(3) . .
C43 C42 C45 117.9(3) . .
C44 C43 C42 119.2(3) . .
C44 C43 H43 120.4 . .
C42 C43 H43 120.4 . .
C43 C44 C39 119.7(3) . .
C43 C44 H44 120.1 . .
C39 C44 H44 120.1 . .
N5 C45 C42 177.9(4) . .
C45 N5 Ag11 159.4(3) . 3_465
C47 C46 Ag16 131.7(2) . .
C47 C46 Ag14 143.7(2) . .
Ag16 C46 Ag14 82.74(10) . .
C47 C46 Ag15 92.9(2) . .
Ag16 C46 Ag15 82.17(10) . .
Ag14 C46 Ag15 79.60(9) . .
C47 C46 Ag10 112.6(2) . 2_445
Ag16 C46 Ag10 79.43(9) . 2_445
Ag14 C46 Ag10 80.62(9) . 2_445
Ag15 C46 Ag10 154.45(14) . 2_445
C46 C47 C48 175.3(3) . .
C46 C47 Ag15 59.75(18) . .
C48 C47 Ag15 124.8(2) . .
C49 C48 C53 119.9(3) . .
C49 C48 C47 119.8(3) . .
C53 C48 C47 120.2(3) . .
C50 C49 C48 119.9(3) . .
C50 C49 H49 120.0 . .
C48 C49 H49 120.0 . .
C49 C50 C51 119.7(3) . .
C49 C50 H50 120.1 . .
C51 C50 H50 120.1 . .
C50 C51 C52 120.9(3) . .
C50 C51 C54 118.1(3) . .
C52 C51 C54 121.0(3) . .
C53 C52 C51 119.2(3) . .
C53 C52 H52 120.4 . .
C51 C52 H52 120.4 . .
C52 C53 C48 120.3(3) . .
C52 C53 H53 119.8 . .
C48 C53 H53 119.8 . .
N6 C54 C51 177.4(3) . .
C54 N6 Ag14 159.3(2) . 4_666
O2 N7 O3 120.5(2) . .
O2 N7 O1 121.1(2) . .
O3 N7 O1 118.4(2) . .
N7 O1 Ag3 109.83(17) . .
N7 O3 Ag15 99.81(17) . .
O5 N8 O4 121.7(3) . .
O5 N8 O6 119.9(3) . .
O4 N8 O6 118.4(2) . .
N8 O4 Ag15 108.76(17) . .
N8 O6 Ag3 102.18(17) . .
N8 O6 Ag8 119.96(17) . .
Ag3 O6 Ag8 136.69(9) . .
O8 N9 O9 122.7(3) . .
O8 N9 O7 118.6(3) . .
O9 N9 O7 118.7(3) . .
N9 O7 Ag1 115.96(18) . .
O11 N10 O12 120.3(3) . .
O11 N10 O10 119.7(3) . .
O12 N10 O10 119.9(2) . .
N10 O10 Ag2 110.56(17) . .
N10 O12 Ag7 112.24(17) . 2
O14 N11 O13 120.2(3) . .
O14 N11 O15 121.1(3) . .
O13 N11 O15 118.7(3) . .
N11 O13 Ag6 109.44(18) . .
N11 O15 Ag14 119.63(18) . 1_655
O18 N12 O17 120.5(3) . .
O18 N12 O16 119.4(2) . .
O17 N12 O16 120.2(2) . .
N12 O16 Ag16 107.28(17) . .
N12 O17 Ag11 110.31(17) . 2_445
N12 O18 Ag13 117.35(18) . 2_445
O20 N13 O21 122.0(3) . .
O20 N13 O19 120.1(3) . .
O21 N13 O19 117.9(3) . .
N13 O19 Ag15 126.58(19) . .
N13 O20 Ag16 125.99(18) . .
O23 N14 O24 121.3(3) . .
O23 N14 O22 120.1(2) . .
O24 N14 O22 118.6(2) . .
N14 O22 Ag13 103.63(17) . .
N14 O24 Ag4 123.12(17) . 1_455
O26 N15 O25 121.7(3) . .
O26 N15 O27 119.4(3) . .
O25 N15 O27 119.0(2) . .
N15 O25 Ag2 129.16(18) . .
N15 O27 Ag3 121.20(18) . .
O30' N16 O29 92.7(6) . .
O30' N16 O28 126.5(5) . .
O29 N16 O28 119.5(3) . .
O30' N16 O30 44.4(5) . .
O29 N16 O30 120.5(3) . .
O28 N16 O30 119.6(3) . .
O30' N16 O29' 114.6(6) . .
O29 N16 O29' 71.1(5) . .
O28 N16 O29' 115.8(4) . .
O30 N16 O29' 90.2(4) . .
N16 O30 Ag10 120.9(3) . .
N16 O30' Ag10 112.5(6) . .
O9W O8W O7W 151.5(7) . .

loop_
_geom_bond_atom_site_label_1
_geom_bond_atom_site_label_2
_geom_bond_distance
_geom_bond_site_symmetry_2
Ag1 C19 2.238(3) 2
Ag1 O7 2.325(2) .
Ag1 C1 2.380(3) .
Ag1 Ag7 2.8748(3) 2
Ag1 Ag2 2.9042(3) .
Ag1 Ag8 2.9083(3) 2
Ag1 Ag4 3.0618(3) .
Ag2 C1 2.207(3) .
Ag2 O10 2.292(2) .
Ag2 O25 2.500(2) .
Ag2 Ag3 3.0087(3) .
Ag2 Ag4 3.0381(3) .
Ag3 C1 2.301(3) .
Ag3 O27 2.389(2) .
Ag3 O6 2.391(2) .
Ag3 O1 2.505(2) .
Ag3 C2 2.647(3) .
Ag3 Ag4 2.9077(3) .
Ag3 Ag5 3.0996(3) .
Ag4 C1 2.267(3) .
Ag4 N3 2.326(2) 4_666
Ag4 C10 2.437(3) .
Ag4 O24 2.488(2) 1_655
Ag4 Ag5 3.0602(3) .
Ag4 Ag6 3.3706(3) .
Ag5 C10 2.054(3) .
Ag5 N2 2.071(2) 4_565
Ag5 Ag6 2.9012(3) .
Ag5 Ag7 2.9581(3) .
Ag6 O3W 2.305(2) .
Ag6 C10 2.359(3) .
Ag6 O13 2.391(2) .
Ag7 C19 2.205(3) .
Ag7 N1 2.209(2) 4_666
Ag7 O12 2.463(2) 2_545
Ag7 C10 2.557(3) .
Ag7 Ag8 2.7810(3) .
Ag7 Ag1 2.8749(3) 2_545
Ag8 C19 2.248(3) .
Ag8 O2W 2.287(2) .
Ag8 O5W 2.350(2) .
Ag8 O6 2.584(2) .
Ag8 Ag1 2.9083(3) 2_545
Ag9 C28 2.221(3) .
Ag9 O6W 2.264(2) .
Ag9 O4W 2.345(2) .
Ag9 Ag11 2.7760(3) .
Ag9 Ag10 2.8783(3) .
Ag10 C28 2.221(3) .
Ag10 O30 2.293(3) .
Ag10 C46 2.377(3) 2_455
Ag10 O30' 2.476(9) .
Ag10 Ag11 2.8864(4) .
Ag10 Ag16 2.9314(4) 2_455
Ag10 Ag14 3.0118(3) 2_455
Ag11 C28 2.225(3) .
Ag11 N5 2.245(3) 3_465
Ag11 C37 2.420(3) .
Ag11 O17 2.478(2) 2_455
Ag11 Ag12 2.9818(3) .
Ag12 C37 2.091(3) .
Ag12 N4 2.107(2) 3_566
Ag12 Ag13 2.9299(3) .
Ag12 Ag14 3.0367(3) .
Ag12 Ag15 3.0448(3) .
Ag13 O1W 2.285(3) .
Ag13 C37 2.342(3) .
Ag13 O22 2.424(2) .
Ag13 O18 2.549(2) 2_455
Ag13 Ag14 3.2655(3) .
Ag14 C46 2.278(3) .
Ag14 N6 2.345(3) 4_565
Ag14 C37 2.406(3) .
Ag14 O15 2.526(2) 1_455
Ag14 Ag15 2.9291(3) .
Ag14 Ag16 2.9641(3) .
Ag14 Ag10 3.0119(3) 2_445
Ag15 C46 2.298(3) .
Ag15 O19 2.388(2) .
Ag15 O3 2.415(2) .
Ag15 O4 2.554(2) .
Ag15 C47 2.657(3) .
Ag15 Ag16 2.9610(3) .
Ag16 C46 2.206(3) .
Ag16 O16 2.307(2) .
Ag16 O20 2.454(2) .
Ag16 Ag10 2.9314(4) 2_445
C1 C2 1.229(4) .
C2 C3 1.440(4) .
C3 C4 1.404(4) .
C3 C8 1.406(4) .
C4 C5 1.384(4) .
C4 H4 0.9300 .
C5 C6 1.396(4) .
C5 H5 0.9300 .
C6 C7 1.399(4) .
C6 C9 1.437(4) .
C7 C8 1.382(4) .
C7 H7 0.9300 .
C8 H8 0.9300 .
C9 N1 1.141(4) .
N1 Ag7 2.209(2) 4_565
C10 C11 1.211(4) .
C11 C12 1.435(4) .
C12 C17 1.401(4) .
C12 C13 1.401(4) .
C13 C14 1.388(4) .
C13 H13 0.9300 .
C14 C15 1.388(4) .
C14 H14 0.9300 .
C15 C16 1.402(4) .
C15 C18 1.434(4) .
C16 C17 1.381(4) .
C16 H16 0.9300 .
C17 H17 0.9300 .
C18 N2 1.135(4) .
N2 Ag5 2.071(2) 4_666
C19 C20 1.216(4) .
C19 Ag1 2.239(3) 2_545
C20 C21 1.437(4) .
C21 C26 1.399(4) .
C21 C22 1.405(4) .
C22 C23 1.388(4) .
C22 H22 0.9300 .
C23 C24 1.398(4) .
C23 H23 0.9300 .
C24 C25 1.401(4) .
C24 C27 1.436(4) .
C25 C26 1.382(4) .
C25 H25 0.9300 .
C26 H26 0.9300 .
C27 N3 1.147(4) .
N3 Ag4 2.326(2) 4_565
C28 C29 1.216(4) .
C29 C30 1.441(4) .
C30 C35 1.403(4) .
C30 C31 1.406(4) .
C31 C32 1.382(4) .
C31 H31 0.9300 .
C32 C33 1.402(4) .
C32 H32 0.9300 .
C33 C34 1.397(4) .
C33 C36 1.435(4) .
C34 C35 1.387(4) .
C34 H34 0.9300 .
C35 H35 0.9300 .
C36 N4 1.144(4) .
N4 Ag12 2.107(2) 3_566
C37 C38 1.221(4) .
C38 C39 1.438(4) .
C39 C44 1.402(4) .
C39 C40 1.404(4) .
C40 C41 1.383(4) .
C40 H40 0.9300 .
C41 C42 1.394(4) .
C41 H41 0.9300 .
C42 C43 1.396(4) .
C42 C45 1.440(4) .
C43 C44 1.383(4) .
C43 H43 0.9300 .
C44 H44 0.9300 .
C45 N5 1.143(4) .
N5 Ag11 2.245(3) 3_465
C46 C47 1.223(4) .
C46 Ag10 2.377(3) 2_445
C47 C48 1.448(4) .
C48 C49 1.402(4) .
C48 C53 1.402(4) .
C49 C50 1.387(4) .
C49 H49 0.9300 .
C50 C51 1.393(4) .
C50 H50 0.9300 .
C51 C52 1.403(4) .
C51 C54 1.438(4) .
C52 C53 1.385(4) .
C52 H52 0.9300 .
C53 H53 0.9300 .
C54 N6 1.146(4) .
N6 Ag14 2.345(3) 4_666
N7 O2 1.243(3) .
N7 O3 1.258(3) .
N7 O1 1.262(3) .
N8 O5 1.243(3) .
N8 O4 1.257(3) .
N8 O6 1.272(3) .
N9 O8 1.221(4) .
N9 O9 1.241(3) .
N9 O7 1.267(3) .
N10 O11 1.245(3) .
N10 O12 1.256(3) .
N10 O10 1.261(3) .
O12 Ag7 2.463(2) 2
N11 O14 1.232(3) .
N11 O13 1.260(3) .
N11 O15 1.261(3) .
O15 Ag14 2.526(2) 1_655
N12 O18 1.247(3) .
N12 O17 1.255(3) .
N12 O16 1.255(3) .
O17 Ag11 2.478(2) 2_445
O18 Ag13 2.549(2) 2_445
N13 O20 1.239(3) .
N13 O21 1.241(3) .
N13 O19 1.274(3) .
N14 O23 1.231(3) .
N14 O24 1.261(3) .
N14 O22 1.261(3) .
O24 Ag4 2.488(2) 1_455
N15 O26 1.226(3) .
N15 O25 1.252(3) .
N15 O27 1.278(3) .
N16 O30' 1.192(8) .
N16 O29 1.228(4) .
N16 O28 1.247(3) .
N16 O30 1.260(4) .
N16 O29' 1.364(8) .
O7W O8W 1.560(10) .
O9W O8W 1.229(9) .

loop_
_geom_torsion_atom_site_label_1
_geom_torsion_atom_site_label_2
_geom_torsion_atom_site_label_3
_geom_torsion_atom_site_label_4
_geom_torsion
_geom_torsion_site_symmetry_1
_geom_torsion_site_symmetry_4
C19 Ag1 Ag2 C1 176.08(12) 2 .
O7 Ag1 Ag2 C1 5.41(13) . .
Ag7 Ag1 Ag2 C1 126.02(9) 2 .
Ag8 Ag1 Ag2 C1 154.40(9) 2 .
Ag4 Ag1 Ag2 C1 -56.80(9) . .
C19 Ag1 Ag2 O10 1.79(10) 2 .
O7 Ag1 Ag2 O10 -168.87(11) . .
C1 Ag1 Ag2 O10 -174.29(11) . .
Ag7 Ag1 Ag2 O10 -48.27(6) 2 .
Ag8 Ag1 Ag2 O10 -19.88(6) 2 .
Ag4 Ag1 Ag2 O10 128.91(6) . .
C19 Ag1 Ag2 O25 -94.88(11) 2 .
O7 Ag1 Ag2 O25 94.46(13) . .
C1 Ag1 Ag2 O25 89.05(12) . .
Ag7 Ag1 Ag2 O25 -144.93(8) 2 .
Ag8 Ag1 Ag2 O25 -116.55(8) 2 .
Ag4 Ag1 Ag2 O25 32.25(8) . .
C19 Ag1 Ag2 Ag3 -170.52(8) 2 .
O7 Ag1 Ag2 Ag3 18.82(10) . .
C1 Ag1 Ag2 Ag3 13.41(9) . .
Ag7 Ag1 Ag2 Ag3 139.426(9) 2 .
Ag8 Ag1 Ag2 Ag3 167.809(11) 2 .
Ag4 Ag1 Ag2 Ag3 -43.394(8) . .
C19 Ag1 Ag2 Ag4 -127.13(8) 2 .
O7 Ag1 Ag2 Ag4 62.21(10) . .
C1 Ag1 Ag2 Ag4 56.80(9) . .
Ag7 Ag1 Ag2 Ag4 -177.180(9) 2 .
Ag8 Ag1 Ag2 Ag4 -148.797(14) 2 .
O10 Ag2 Ag3 C1 178.09(14) . .
O25 Ag2 Ag3 C1 -150.95(11) . .
Ag1 Ag2 Ag3 C1 -14.18(10) . .
Ag4 Ag2 Ag3 C1 -60.17(10) . .
C1 Ag2 Ag3 O27 129.14(11) . .
O10 Ag2 Ag3 O27 -52.76(11) . .
O25 Ag2 Ag3 O27 -21.81(8) . .
Ag1 Ag2 Ag3 O27 114.96(6) . .
Ag4 Ag2 Ag3 O27 68.97(6) . .
C1 Ag2 Ag3 O6 146.6(2) . .
O10 Ag2 Ag3 O6 -35.3(2) . .
O25 Ag2 Ag3 O6 -4.34(19) . .
Ag1 Ag2 Ag3 O6 132.43(18) . .
Ag4 Ag2 Ag3 O6 86.44(18) . .
C1 Ag2 Ag3 O1 -137.60(11) . .
O10 Ag2 Ag3 O1 40.50(11) . .
O25 Ag2 Ag3 O1 71.45(8) . .
Ag1 Ag2 Ag3 O1 -151.78(5) . .
Ag4 Ag2 Ag3 O1 162.23(5) . .
C1 Ag2 Ag3 C2 -23.43(12) . .
O10 Ag2 Ag3 C2 154.66(12) . .
O25 Ag2 Ag3 C2 -174.38(9) . .
Ag1 Ag2 Ag3 C2 -37.61(7) . .
Ag4 Ag2 Ag3 C2 -83.60(7) . .
C1 Ag2 Ag3 Ag4 60.17(10) . .
O10 Ag2 Ag3 Ag4 -121.74(10) . .
O25 Ag2 Ag3 Ag4 -90.78(5) . .
Ag1 Ag2 Ag3 Ag4 45.991(9) . .
C1 Ag2 Ag3 Ag5 43.32(10) . .
O10 Ag2 Ag3 Ag5 -138.59(10) . .
O25 Ag2 Ag3 Ag5 -107.64(6) . .
Ag1 Ag2 Ag3 Ag5 29.141(13) . .
Ag4 Ag2 Ag3 Ag5 -16.851(10) . .
O27 Ag3 Ag4 C1 -150.35(11) . .
O6 Ag3 Ag4 C1 142.84(11) . .
O1 Ag3 Ag4 C1 -82.53(12) . .
C2 Ag3 Ag4 C1 16.00(12) . .
Ag2 Ag3 Ag4 C1 -55.70(9) . .
Ag5 Ag3 Ag4 C1 107.78(9) . .
C1 Ag3 Ag4 N3 110.46(12) . 4_666
O27 Ag3 Ag4 N3 -39.88(10) . 4_666
O6 Ag3 Ag4 N3 -106.70(10) . 4_666
O1 Ag3 Ag4 N3 27.93(11) . 4_666
C2 Ag3 Ag4 N3 126.46(10) . 4_666
Ag2 Ag3 Ag4 N3 54.76(8) . 4_666
Ag5 Ag3 Ag4 N3 -141.76(8) . 4_666
C1 Ag3 Ag4 C10 -137.57(12) . .
O27 Ag3 Ag4 C10 72.08(9) . .
O6 Ag3 Ag4 C10 5.27(9) . .
O1 Ag3 Ag4 C10 139.89(10) . .
C2 Ag3 Ag4 C10 -121.57(9) . .
Ag2 Ag3 Ag4 C10 166.72(7) . .
Ag5 Ag3 Ag4 C10 -29.80(7) . .
C1 Ag3 Ag4 O24 -23.96(14) . 1_655
O27 Ag3 Ag4 O24 -174.31(12) . 1_655
O6 Ag3 Ag4 O24 118.88(11) . 1_655
O1 Ag3 Ag4 O24 -106.50(12) . 1_655
C2 Ag3 Ag4 O24 -7.96(12) . 1_655
Ag2 Ag3 Ag4 O24 -79.66(10) . 1_655
Ag5 Ag3 Ag4 O24 83.81(10) . 1_655
C1 Ag3 Ag4 Ag2 55.70(9) . .
O27 Ag3 Ag4 Ag2 -94.65(6) . .
O6 Ag3 Ag4 Ag2 -161.46(6) . .
O1 Ag3 Ag4 Ag2 -26.83(8) . .
C2 Ag3 Ag4 Ag2 71.70(7) . .
Ag5 Ag3 Ag4 Ag2 163.479(9) . .
C1 Ag3 Ag4 Ag5 -107.78(9) . .
O27 Ag3 Ag4 Ag5 101.88(6) . .
O6 Ag3 Ag4 Ag5 35.06(6) . .
O1 Ag3 Ag4 Ag5 169.69(8) . .
C2 Ag3 Ag4 Ag5 -91.78(7) . .
Ag2 Ag3 Ag4 Ag5 -163.479(9) . .
C1 Ag3 Ag4 Ag1 12.92(9) . .
O27 Ag3 Ag4 Ag1 -137.43(6) . .
O6 Ag3 Ag4 Ag1 155.76(6) . .
O1 Ag3 Ag4 Ag1 -69.62(8) . .
C2 Ag3 Ag4 Ag1 28.92(7) . .
Ag2 Ag3 Ag4 Ag1 -42.786(8) . .
Ag5 Ag3 Ag4 Ag1 120.693(10) . .
C1 Ag3 Ag4 Ag6 -97.32(9) . .
O27 Ag3 Ag4 Ag6 112.33(6) . .
O6 Ag3 Ag4 Ag6 45.52(6) . .
O1 Ag3 Ag4 Ag6 -179.86(8) . .
C2 Ag3 Ag4 Ag6 -81.32(7) . .
Ag2 Ag3 Ag4 Ag6 -153.026(10) . .
Ag5 Ag3 Ag4 Ag6 10.453(9) . .
O10 Ag2 Ag4 C1 -160.78(13) . .
O25 Ag2 Ag4 C1 136.74(11) . .
Ag1 Ag2 Ag4 C1 -64.56(10) . .
Ag3 Ag2 Ag4 C1 62.40(10) . .
C1 Ag2 Ag4 N3 163.12(12) . 4_666
O10 Ag2 Ag4 N3 2.33(10) . 4_666
O25 Ag2 Ag4 N3 -60.14(9) . 4_666
Ag1 Ag2 Ag4 N3 98.56(7) . 4_666
Ag3 Ag2 Ag4 N3 -134.48(7) . 4_666
C1 Ag2 Ag4 C10 -90.65(17) . .
O10 Ag2 Ag4 C10 108.57(16) . .
O25 Ag2 Ag4 C10 46.09(15) . .
Ag1 Ag2 Ag4 C10 -155.21(14) . .
Ag3 Ag2 Ag4 C10 -28.25(14) . .
C1 Ag2 Ag4 O24 82.87(11) . 1_655
O10 Ag2 Ag4 O24 -77.91(9) . 1_655
O25 Ag2 Ag4 O24 -140.39(7) . 1_655
Ag1 Ag2 Ag4 O24 18.31(5) . 1_655
Ag3 Ag2 Ag4 O24 145.27(5) . 1_655
C1 Ag2 Ag4 Ag3 -62.40(10) . .
O10 Ag2 Ag4 Ag3 136.82(8) . .
O25 Ag2 Ag4 Ag3 74.34(6) . .
Ag1 Ag2 Ag4 Ag3 -126.956(10) . .
C1 Ag2 Ag4 Ag5 -45.26(10) . .
O10 Ag2 Ag4 Ag5 153.95(8) . .
O25 Ag2 Ag4 Ag5 91.48(6) . .
Ag1 Ag2 Ag4 Ag5 -109.820(11) . .
Ag3 Ag2 Ag4 Ag5 17.137(10) . .
C1 Ag2 Ag4 Ag1 64.56(10) . .
O10 Ag2 Ag4 Ag1 -96.23(8) . .
O25 Ag2 Ag4 Ag1 -158.70(6) . .
Ag3 Ag2 Ag4 Ag1 126.956(10) . .
C1 Ag2 Ag4 Ag6 23.83(10) . .
O10 Ag2 Ag4 Ag6 -136.96(8) . .
O25 Ag2 Ag4 Ag6 160.57(6) . .
Ag1 Ag2 Ag4 Ag6 -40.73(2) . .
Ag3 Ag2 Ag4 Ag6 86.23(2) . .
C19 Ag1 Ag4 C1 119.58(13) 2 .
O7 Ag1 Ag4 C1 -90.95(11) . .
Ag7 Ag1 Ag4 C1 62.04(9) 2 .
Ag2 Ag1 Ag4 C1 58.08(9) . .
Ag8 Ag1 Ag4 C1 171.84(10) 2 .
C19 Ag1 Ag4 N3 -15.05(11) 2 4_666
O7 Ag1 Ag4 N3 134.43(9) . 4_666
C1 Ag1 Ag4 N3 -134.63(11) . 4_666
Ag7 Ag1 Ag4 N3 -72.59(7) 2 4_666
Ag2 Ag1 Ag4 N3 -76.55(7) . 4_666
Ag8 Ag1 Ag4 N3 37.21(7) 2 4_666
C19 Ag1 Ag4 C10 -140.93(15) 2 .
O7 Ag1 Ag4 C10 8.54(14) . .
C1 Ag1 Ag4 C10 99.49(16) . .
Ag7 Ag1 Ag4 C10 161.53(12) 2 .
Ag2 Ag1 Ag4 C10 157.57(13) . .
Ag8 Ag1 Ag4 C10 -88.67(13) 2 .
C19 Ag1 Ag4 O24 -97.17(10) 2 1_655
O7 Ag1 Ag4 O24 52.30(9) . 1_655
C1 Ag1 Ag4 O24 143.25(11) . 1_655
Ag7 Ag1 Ag4 O24 -154.71(6) 2 1_655
Ag2 Ag1 Ag4 O24 -158.67(6) . 1_655
Ag8 Ag1 Ag4 O24 -44.91(6) 2 1_655
C19 Ag1 Ag4 Ag3 106.56(8) 2 .
O7 Ag1 Ag4 Ag3 -103.97(7) . .
C1 Ag1 Ag4 Ag3 -13.03(9) . .
Ag7 Ag1 Ag4 Ag3 49.012(16) 2 .
Ag2 Ag1 Ag4 Ag3 45.054(9) . .
Ag8 Ag1 Ag4 Ag3 158.82(2) 2 .
C19 Ag1 Ag4 Ag2 61.50(8) 2 .
O7 Ag1 Ag4 Ag2 -149.03(7) . .
C1 Ag1 Ag4 Ag2 -58.08(9) . .
Ag7 Ag1 Ag4 Ag2 3.958(13) 2 .
Ag8 Ag1 Ag4 Ag2 113.76(2) 2 .
C19 Ag1 Ag4 Ag5 170.28(8) 2 .
O7 Ag1 Ag4 Ag5 -40.25(7) . .
C1 Ag1 Ag4 Ag5 50.70(9) . .
Ag7 Ag1 Ag4 Ag5 112.737(15) 2 .
Ag2 Ag1 Ag4 Ag5 108.779(11) . .
Ag8 Ag1 Ag4 Ag5 -137.46(2) 2 .
C19 Ag1 Ag4 Ag6 -134.57(8) 2 .
O7 Ag1 Ag4 Ag6 14.90(7) . .
C1 Ag1 Ag4 Ag6 105.85(9) . .
Ag7 Ag1 Ag4 Ag6 167.887(12) 2 .
Ag2 Ag1 Ag4 Ag6 163.929(9) . .
Ag8 Ag1 Ag4 Ag6 -82.31(2) 2 .
C1 Ag4 Ag5 C10 179.96(13) . .
N3 Ag4 Ag5 C10 -27.07(16) 4_666 .
O24 Ag4 Ag5 C10 83.18(12) 1_655 .
Ag3 Ag4 Ag5 C10 -132.13(10) . .
Ag2 Ag4 Ag5 C10 -148.97(10) . .
Ag1 Ag4 Ag5 C10 143.22(10) . .
Ag6 Ag4 Ag5 C10 59.70(10) . .
C1 Ag4 Ag5 N2 7.89(11) . 4_565
N3 Ag4 Ag5 N2 160.86(15) 4_666 4_565
C10 Ag4 Ag5 N2 -172.07(13) . 4_565
O24 Ag4 Ag5 N2 -88.89(10) 1_655 4_565
Ag3 Ag4 Ag5 N2 55.80(9) . 4_565
Ag2 Ag4 Ag5 N2 38.96(9) . 4_565
Ag1 Ag4 Ag5 N2 -28.84(9) . 4_565
Ag6 Ag4 Ag5 N2 -112.36(9) . 4_565
C1 Ag4 Ag5 Ag6 120.26(7) . .
N3 Ag4 Ag5 Ag6 -86.77(12) 4_666 .
C10 Ag4 Ag5 Ag6 -59.70(10) . .
O24 Ag4 Ag5 Ag6 23.48(5) 1_655 .
Ag3 Ag4 Ag5 Ag6 168.169(10) . .
Ag2 Ag4 Ag5 Ag6 151.325(11) . .
Ag1 Ag4 Ag5 Ag6 83.520(11) . .
C1 Ag4 Ag5 Ag7 -167.35(7) . .
N3 Ag4 Ag5 Ag7 -14.38(12) 4_666 .
C10 Ag4 Ag5 Ag7 12.69(10) . .
O24 Ag4 Ag5 Ag7 95.88(5) 1_655 .
Ag3 Ag4 Ag5 Ag7 -119.435(11) . .
Ag2 Ag4 Ag5 Ag7 -136.279(10) . .
Ag1 Ag4 Ag5 Ag7 155.916(10) . .
Ag6 Ag4 Ag5 Ag7 72.396(9) . .
C1 Ag4 Ag5 Ag3 -47.91(7) . .
N3 Ag4 Ag5 Ag3 105.06(12) 4_666 .
C10 Ag4 Ag5 Ag3 132.13(10) . .
O24 Ag4 Ag5 Ag3 -144.69(5) 1_655 .
Ag2 Ag4 Ag5 Ag3 -16.845(10) . .
Ag1 Ag4 Ag5 Ag3 -84.649(11) . .
Ag6 Ag4 Ag5 Ag3 -168.169(10) . .
C1 Ag3 Ag5 C10 83.45(11) . .
O27 Ag3 Ag5 C10 -29.39(10) . .
O6 Ag3 Ag5 C10 -108.72(10) . .
O1 Ag3 Ag5 C10 -124.22(17) . .
C2 Ag3 Ag5 C10 111.26(10) . .
Ag4 Ag3 Ag5 C10 36.30(8) . .
Ag2 Ag3 Ag5 C10 53.25(8) . .
C1 Ag3 Ag5 N2 -88.01(10) . 4_565
O27 Ag3 Ag5 N2 159.15(9) . 4_565
O6 Ag3 Ag5 N2 79.81(9) . 4_565
O1 Ag3 Ag5 N2 64.32(16) . 4_565
C2 Ag3 Ag5 N2 -60.20(10) . 4_565
Ag4 Ag3 Ag5 N2 -135.16(7) . 4_565
Ag2 Ag3 Ag5 N2 -118.21(7) . 4_565
C1 Ag3 Ag5 Ag6 33.82(7) . .
O27 Ag3 Ag5 Ag6 -79.02(6) . .
O6 Ag3 Ag5 Ag6 -158.35(6) . .
O1 Ag3 Ag5 Ag6 -173.85(14) . .
C2 Ag3 Ag5 Ag6 61.64(6) . .
Ag4 Ag3 Ag5 Ag6 -13.328(11) . .
Ag2 Ag3 Ag5 Ag6 3.625(16) . .
C1 Ag3 Ag5 Ag7 138.45(7) . .
O27 Ag3 Ag5 Ag7 25.61(6) . .
O6 Ag3 Ag5 Ag7 -53.73(5) . .
O1 Ag3 Ag5 Ag7 -69.23(15) . .
C2 Ag3 Ag5 Ag7 166.26(6) . .
Ag4 Ag3 Ag5 Ag7 91.294(11) . .
Ag2 Ag3 Ag5 Ag7 108.247(13) . .
C1 Ag3 Ag5 Ag4 47.15(7) . .
O27 Ag3 Ag5 Ag4 -65.69(6) . .
O6 Ag3 Ag5 Ag4 -145.02(5) . .
O1 Ag3 Ag5 Ag4 -160.52(15) . .
C2 Ag3 Ag5 Ag4 74.96(6) . .
Ag2 Ag3 Ag5 Ag4 16.953(10) . .
C10 Ag5 Ag6 O3W -148.47(12) . .
N2 Ag5 Ag6 O3W 25.60(10) 4_565 .
Ag7 Ag5 Ag6 O3W 155.28(6) . .
Ag4 Ag5 Ag6 O3W -90.11(6) . .
Ag3 Ag5 Ag6 O3W -78.24(6) . .
N2 Ag5 Ag6 C10 174.07(13) 4_565 .
Ag7 Ag5 Ag6 C10 -56.25(10) . .
Ag4 Ag5 Ag6 C10 58.36(10) . .
Ag3 Ag5 Ag6 C10 70.24(10) . .
C10 Ag5 Ag6 O13 48.73(13) . .
N2 Ag5 Ag6 O13 -137.20(12) 4_565 .
Ag7 Ag5 Ag6 O13 -7.52(9) . .
Ag4 Ag5 Ag6 O13 107.09(9) . .
Ag3 Ag5 Ag6 O13 118.96(9) . .
C10 Ag5 Ag6 Ag4 -58.36(10) . .
N2 Ag5 Ag6 Ag4 115.71(8) 4_565 .
Ag7 Ag5 Ag6 Ag4 -114.611(9) . .
Ag3 Ag5 Ag6 Ag4 11.875(10) . .
C1 Ag4 Ag6 O3W 27.56(10) . .
N3 Ag4 Ag6 O3W -123.96(10) 4_666 .
C10 Ag4 Ag6 O3W 150.27(11) . .
O24 Ag4 Ag6 O3W -59.75(8) 1_655 .
Ag3 Ag4 Ag6 O3W 83.07(6) . .
Ag2 Ag4 Ag6 O3W 9.32(7) . .
Ag5 Ag4 Ag6 O3W 94.65(6) . .
Ag1 Ag4 Ag6 O3W -24.89(6) . .
C1 Ag4 Ag6 C10 -122.71(12) . .
N3 Ag4 Ag6 C10 85.77(12) 4_666 .
O24 Ag4 Ag6 C10 149.98(11) 1_655 .
Ag3 Ag4 Ag6 C10 -67.20(9) . .
Ag2 Ag4 Ag6 C10 -140.95(10) . .
Ag5 Ag4 Ag6 C10 -55.63(9) . .
Ag1 Ag4 Ag6 C10 -175.17(9) . .
C1 Ag4 Ag6 O13 160.96(10) . .
N3 Ag4 Ag6 O13 9.44(10) 4_666 .
C10 Ag4 Ag6 O13 -76.33(11) . .
O24 Ag4 Ag6 O13 73.65(8) 1_655 .
Ag3 Ag4 Ag6 O13 -143.53(7) . .
Ag2 Ag4 Ag6 O13 142.72(7) . .
Ag5 Ag4 Ag6 O13 -131.96(7) . .
Ag1 Ag4 Ag6 O13 108.51(7) . .
C1 Ag4 Ag6 Ag5 -67.08(8) . .
N3 Ag4 Ag6 Ag5 141.40(8) 4_666 .
C10 Ag4 Ag6 Ag5 55.63(9) . .
O24 Ag4 Ag6 Ag5 -154.39(5) 1_655 .
Ag3 Ag4 Ag6 Ag5 -11.570(10) . .
Ag2 Ag4 Ag6 Ag5 -85.32(2) . .
Ag1 Ag4 Ag6 Ag5 -119.538(9) . .
C10 Ag5 Ag7 C19 171.32(13) . .
N2 Ag5 Ag7 C19 -15.39(12) 4_565 .
Ag6 Ag5 Ag7 C19 -136.60(8) . .
Ag4 Ag5 Ag7 C19 159.45(8) . .
Ag3 Ag5 Ag7 C19 97.59(8) . .
C10 Ag5 Ag7 N1 4.66(16) . 4_666
N2 Ag5 Ag7 N1 177.96(15) 4_565 4_666
Ag6 Ag5 Ag7 N1 56.74(12) . 4_666
Ag4 Ag5 Ag7 N1 -7.20(12) . 4_666
Ag3 Ag5 Ag7 N1 -69.06(12) . 4_666
C10 Ag5 Ag7 O12 -88.70(11) . 2_545
N2 Ag5 Ag7 O12 84.59(11) 4_565 2_545
Ag6 Ag5 Ag7 O12 -36.62(5) . 2_545
Ag4 Ag5 Ag7 O12 -100.56(5) . 2_545
Ag3 Ag5 Ag7 O12 -162.43(5) . 2_545
N2 Ag5 Ag7 C10 173.29(13) 4_565 .
Ag6 Ag5 Ag7 C10 52.08(10) . .
Ag4 Ag5 Ag7 C10 -11.86(10) . .
Ag3 Ag5 Ag7 C10 -73.72(10) . .
C10 Ag5 Ag7 Ag8 117.89(10) . .
N2 Ag5 Ag7 Ag8 -68.82(9) 4_565 .
Ag6 Ag5 Ag7 Ag8 169.964(10) . .
Ag4 Ag5 Ag7 Ag8 106.024(10) . .
Ag3 Ag5 Ag7 Ag8 44.163(12) . .
C10 Ag5 Ag7 Ag1 161.34(10) . 2_545
N2 Ag5 Ag7 Ag1 -25.37(9) 4_565 2_545
Ag6 Ag5 Ag7 Ag1 -146.582(12) . 2_545
Ag4 Ag5 Ag7 Ag1 149.478(11) . 2_545
Ag3 Ag5 Ag7 Ag1 87.616(15) . 2_545
N1 Ag7 Ag8 C19 -135.46(12) 4_666 .
O12 Ag7 Ag8 C19 14.73(15) 2_545 .
C10 Ag7 Ag8 C19 118.09(12) . .
Ag1 Ag7 Ag8 C19 -59.76(10) 2_545 .
Ag5 Ag7 Ag8 C19 80.42(10) . .
C19 Ag7 Ag8 O2W -170.85(12) . .
N1 Ag7 Ag8 O2W 53.69(10) 4_666 .
O12 Ag7 Ag8 O2W -156.12(13) 2_545 .
C10 Ag7 Ag8 O2W -52.76(9) . .
Ag1 Ag7 Ag8 O2W 129.39(6) 2_545 .
Ag5 Ag7 Ag8 O2W -90.43(6) . .
C19 Ag7 Ag8 O5W 51.42(16) . .
N1 Ag7 Ag8 O5W -84.05(15) 4_666 .
O12 Ag7 Ag8 O5W 66.14(17) 2_545 .
C10 Ag7 Ag8 O5W 169.50(14) . .
Ag1 Ag7 Ag8 O5W -8.35(13) 2_545 .
Ag5 Ag7 Ag8 O5W 131.84(13) . .
C19 Ag7 Ag8 O6 -90.66(11) . .
N1 Ag7 Ag8 O6 133.88(9) 4_666 .
O12 Ag7 Ag8 O6 -75.93(12) 2_545 .
C10 Ag7 Ag8 O6 27.43(8) . .
Ag1 Ag7 Ag8 O6 -150.42(5) 2_545 .
Ag5 Ag7 Ag8 O6 -10.24(5) . .
C19 Ag7 Ag8 Ag1 59.76(10) . 2_545
N1 Ag7 Ag8 Ag1 -75.70(8) 4_666 2_545
O12 Ag7 Ag8 Ag1 74.49(11) 2_545 2_545
C10 Ag7 Ag8 Ag1 177.85(6) . 2_545
Ag5 Ag7 Ag8 Ag1 140.185(9) . 2_545
O6W Ag9 Ag10 C28 132.70(13) . .
O4W Ag9 Ag10 C28 -106.11(11) . .
Ag11 Ag9 Ag10 C28 62.09(10) . .
C28 Ag9 Ag10 O30 173.53(14) . .
O6W Ag9 Ag10 O30 -53.77(13) . .
O4W Ag9 Ag10 O30 67.42(12) . .
Ag11 Ag9 Ag10 O30 -124.38(11) . .
C28 Ag9 Ag10 C46 -111.8(3) . 2_455
O6W Ag9 Ag10 C46 20.9(3) . 2_455
O4W Ag9 Ag10 C46 142.1(3) . 2_455
Ag11 Ag9 Ag10 C46 -49.7(3) . 2_455
C28 Ag9 Ag10 O30' 160.5(2) . .
O6W Ag9 Ag10 O30' -66.8(2) . .
O4W Ag9 Ag10 O30' 54.4(2) . .
Ag11 Ag9 Ag10 O30' -137.4(2) . .
C28 Ag9 Ag10 Ag11 -62.09(10) . .
O6W Ag9 Ag10 Ag11 70.61(8) . .
O4W Ag9 Ag10 Ag11 -168.20(6) . .
C28 Ag9 Ag10 Ag16 -21.45(10) . 2_455
O6W Ag9 Ag10 Ag16 111.24(8) . 2_455
O4W Ag9 Ag10 Ag16 -127.56(6) . 2_455
Ag11 Ag9 Ag10 Ag16 40.632(14) . 2_455
C28 Ag9 Ag10 Ag14 78.28(10) . 2_455
O6W Ag9 Ag10 Ag14 -149.02(8) . 2_455
O4W Ag9 Ag10 Ag14 -27.83(6) . 2_455
Ag11 Ag9 Ag10 Ag14 140.37(2) . 2_455
O6W Ag9 Ag11 C28 166.73(11) . .
O4W Ag9 Ag11 C28 -23.9(2) . .
Ag10 Ag9 Ag11 C28 -59.40(10) . .
C28 Ag9 Ag11 N5 126.78(12) . 3_465
O6W Ag9 Ag11 N5 -66.49(9) . 3_465
O4W Ag9 Ag11 N5 102.85(19) . 3_465
Ag10 Ag9 Ag11 N5 67.38(8) . 3_465
C28 Ag9 Ag11 C37 -115.25(12) . .
O6W Ag9 Ag11 C37 51.48(9) . .
O4W Ag9 Ag11 C37 -139.17(18) . .
Ag10 Ag9 Ag11 C37 -174.65(7) . .
C28 Ag9 Ag11 O17 12.31(13) . 2_455
O6W Ag9 Ag11 O17 179.04(11) . 2_455
O4W Ag9 Ag11 O17 -11.6(2) . 2_455
Ag10 Ag9 Ag11 O17 -47.09(9) . 2_455
C28 Ag9 Ag11 Ag10 59.40(10) . .
O6W Ag9 Ag11 Ag10 -133.87(6) . .
O4W Ag9 Ag11 Ag10 35.48(17) . .
C28 Ag9 Ag11 Ag12 -76.17(10) . .
O6W Ag9 Ag11 Ag12 90.56(6) . .
O4W Ag9 Ag11 Ag12 -100.10(17) . .
Ag10 Ag9 Ag11 Ag12 -135.573(10) . .
O30 Ag10 Ag11 C28 133.97(17) . .
C46 Ag10 Ag11 C28 -129.31(12) 2_455 .
O30' Ag10 Ag11 C28 109.1(3) . .
Ag9 Ag10 Ag11 C28 62.16(10) . .
Ag16 Ag10 Ag11 C28 -89.76(10) 2_455 .
Ag14 Ag10 Ag11 C28 -79.78(10) 2_455 .
C28 Ag10 Ag11 N5 -179.22(13) . 3_465
O30 Ag10 Ag11 N5 -45.25(15) . 3_465
C46 Ag10 Ag11 N5 51.47(11) 2_455 3_465
O30' Ag10 Ag11 N5 -70.1(3) . 3_465
Ag9 Ag10 Ag11 N5 -117.06(8) . 3_465
Ag16 Ag10 Ag11 N5 91.02(8) 2_455 3_465
Ag14 Ag10 Ag11 N5 101.00(8) 2_455 3_465
C28 Ag10 Ag11 C37 -40.7(3) . .
O30 Ag10 Ag11 C37 93.3(3) . .
C46 Ag10 Ag11 C37 -170.0(3) 2_455 .
O30' Ag10 Ag11 C37 68.4(4) . .
Ag9 Ag10 Ag11 C37 21.5(3) . .
Ag16 Ag10 Ag11 C37 -130.4(3) 2_455 .
Ag14 Ag10 Ag11 C37 -120.4(3) 2_455 .
C28 Ag10 Ag11 O17 93.22(11) . 2_455
O30 Ag10 Ag11 O17 -132.82(14) . 2_455
C46 Ag10 Ag11 O17 -36.09(9) 2_455 2_455
O30' Ag10 Ag11 O17 -157.7(3) . 2_455
Ag9 Ag10 Ag11 O17 155.37(5) . 2_455
Ag16 Ag10 Ag11 O17 3.46(5) 2_455 2_455
Ag14 Ag10 Ag11 O17 13.44(5) 2_455 2_455
C28 Ag10 Ag11 Ag9 -62.16(10) . .
O30 Ag10 Ag11 Ag9 71.81(13) . .
C46 Ag10 Ag11 Ag9 168.53(8) 2_455 .
O30' Ag10 Ag11 Ag9 47.0(3) . .
Ag16 Ag10 Ag11 Ag9 -151.917(10) 2_455 .
Ag14 Ag10 Ag11 Ag9 -141.934(19) 2_455 .
C28 Ag10 Ag11 Ag12 -3.60(10) . .
O30 Ag10 Ag11 Ag12 130.37(13) . .
C46 Ag10 Ag11 Ag12 -132.91(8) 2_455 .
O30' Ag10 Ag11 Ag12 105.5(3) . .
Ag9 Ag10 Ag11 Ag12 58.558(12) . .
Ag16 Ag10 Ag11 Ag12 -93.358(12) 2_455 .
Ag14 Ag10 Ag11 Ag12 -83.38(2) 2_455 .
C28 Ag11 Ag12 C37 -170.55(13) . .
N5 Ag11 Ag12 C37 2.3(2) 3_465 .
O17 Ag11 Ag12 C37 95.53(11) 2_455 .
Ag9 Ag11 Ag12 C37 -119.14(10) . .
Ag10 Ag11 Ag12 C37 -167.73(10) . .
C28 Ag11 Ag12 N4 13.85(13) . 3_566
N5 Ag11 Ag12 N4 -173.3(2) 3_465 3_566
C37 Ag11 Ag12 N4 -175.60(14) . 3_566
O17 Ag11 Ag12 N4 -80.07(11) 2_455 3_566
Ag9 Ag11 Ag12 N4 65.26(10) . 3_566
Ag10 Ag11 Ag12 N4 16.67(10) . 3_566
C28 Ag11 Ag12 Ag13 138.14(8) . .
N5 Ag11 Ag12 Ag13 -49.02(18) 3_465 .
C37 Ag11 Ag12 Ag13 -51.31(10) . .
O17 Ag11 Ag12 Ag13 44.21(5) 2_455 .
Ag9 Ag11 Ag12 Ag13 -170.454(9) . .
Ag10 Ag11 Ag12 Ag13 140.957(12) . .
C28 Ag11 Ag12 Ag14 -160.28(8) . .
N5 Ag11 Ag12 Ag14 12.56(18) 3_465 .
C37 Ag11 Ag12 Ag14 10.27(10) . .
O17 Ag11 Ag12 Ag14 105.80(5) 2_455 .
Ag9 Ag11 Ag12 Ag14 -108.870(10) . .
Ag10 Ag11 Ag12 Ag14 -157.460(11) . .
C28 Ag11 Ag12 Ag15 -99.49(8) . .
N5 Ag11 Ag12 Ag15 73.35(18) 3_465 .
C37 Ag11 Ag12 Ag15 71.06(10) . .
O17 Ag11 Ag12 Ag15 166.58(5) 2_455 .
Ag9 Ag11 Ag12 Ag15 -48.082(11) . .
Ag10 Ag11 Ag12 Ag15 -96.672(14) . .
C37 Ag12 Ag13 O1W 145.50(13) . .
N4 Ag12 Ag13 O1W -24.53(12) 3_566 .
Ag11 Ag12 Ag13 O1W -162.11(8) . .
Ag14 Ag12 Ag13 O1W 86.13(8) . .
Ag15 Ag12 Ag13 O1W 80.65(8) . .
N4 Ag12 Ag13 C37 -170.03(13) 3_566 .
Ag11 Ag12 Ag13 C37 52.39(10) . .
Ag14 Ag12 Ag13 C37 -59.37(10) . .
Ag15 Ag12 Ag13 C37 -64.85(10) . .
C37 Ag12 Ag13 O22 -55.62(14) . .
N4 Ag12 Ag13 O22 134.35(12) 3_566 .
Ag11 Ag12 Ag13 O22 -3.23(9) . .
Ag14 Ag12 Ag13 O22 -115.00(9) . .
Ag15 Ag12 Ag13 O22 -120.47(9) . .
C37 Ag12 Ag13 O18 -126.80(12) . 2_455
N4 Ag12 Ag13 O18 63.17(10) 3_566 2_455
Ag11 Ag12 Ag13 O18 -74.41(5) . 2_455
Ag14 Ag12 Ag13 O18 173.82(5) . 2_455
Ag15 Ag12 Ag13 O18 168.35(5) . 2_455
C37 Ag12 Ag13 Ag14 59.37(10) . .
N4 Ag12 Ag13 Ag14 -110.66(8) 3_566 .
Ag11 Ag12 Ag13 Ag14 111.762(9) . .
Ag15 Ag12 Ag13 Ag14 -5.477(10) . .
C37 Ag12 Ag14 C46 171.50(13) . .
N4 Ag12 Ag14 C46 -14.31(11) 3_566 .
Ag13 Ag12 Ag14 C46 -128.66(8) . .
Ag11 Ag12 Ag14 C46 161.03(8) . .
Ag15 Ag12 Ag14 C46 45.95(8) . .
C37 Ag12 Ag14 N6 22.93(16) . 4_565
N4 Ag12 Ag14 N6 -162.88(14) 3_566 4_565
Ag13 Ag12 Ag14 N6 82.77(12) . 4_565
Ag11 Ag12 Ag14 N6 12.45(12) . 4_565
Ag15 Ag12 Ag14 N6 -102.63(12) . 4_565
N4 Ag12 Ag14 C37 174.19(13) 3_566 .
Ag13 Ag12 Ag14 C37 59.84(10) . .
Ag11 Ag12 Ag14 C37 -10.47(10) . .
Ag15 Ag12 Ag14 C37 -125.56(10) . .
C37 Ag12 Ag14 O15 -85.87(12) . 1_455
N4 Ag12 Ag14 O15 88.32(10) 3_566 1_455
Ag13 Ag12 Ag14 O15 -26.02(6) . 1_455
Ag11 Ag12 Ag14 O15 -96.34(6) . 1_455
Ag15 Ag12 Ag14 O15 148.58(6) . 1_455
C37 Ag12 Ag14 Ag15 125.56(10) . .
N4 Ag12 Ag14 Ag15 -60.26(8) 3_566 .
Ag13 Ag12 Ag14 Ag15 -174.602(10) . .
Ag11 Ag12 Ag14 Ag15 115.080(10) . .
C37 Ag12 Ag14 Ag16 136.51(11) . .
N4 Ag12 Ag14 Ag16 -49.30(8) 3_566 .
Ag13 Ag12 Ag14 Ag16 -163.649(12) . .
Ag11 Ag12 Ag14 Ag16 126.034(11) . .
Ag15 Ag12 Ag14 Ag16 10.953(10) . .
C37 Ag12 Ag14 Ag10 -152.20(11) . 2_445
N4 Ag12 Ag14 Ag10 21.99(8) 3_566 2_445
Ag13 Ag12 Ag14 Ag10 -92.356(12) . 2_445
Ag11 Ag12 Ag14 Ag10 -162.674(11) . 2_445
Ag15 Ag12 Ag14 Ag10 82.245(12) . 2_445
C37 Ag12 Ag14 Ag13 -59.84(10) . .
N4 Ag12 Ag14 Ag13 114.35(8) 3_566 .
Ag11 Ag12 Ag14 Ag13 -70.318(9) . .
Ag15 Ag12 Ag14 Ag13 174.602(10) . .
O1W Ag13 Ag14 C46 -32.25(12) . .
C37 Ag13 Ag14 C46 118.62(13) . .
O22 Ag13 Ag14 C46 -164.06(11) . .
O18 Ag13 Ag14 C46 54.99(11) 2_455 .
Ag12 Ag13 Ag14 C46 62.77(9) . .
O1W Ag13 Ag14 N6 123.12(11) . 4_565
C37 Ag13 Ag14 N6 -86.02(12) . 4_565
O22 Ag13 Ag14 N6 -8.69(10) . 4_565
O18 Ag13 Ag14 N6 -149.64(10) 2_455 4_565
Ag12 Ag13 Ag14 N6 -141.86(7) . 4_565
O1W Ag13 Ag14 C37 -150.86(13) . .
O22 Ag13 Ag14 C37 77.32(12) . .
O18 Ag13 Ag14 C37 -63.63(12) 2_455 .
Ag12 Ag13 Ag14 C37 -55.85(10) . .
O1W Ag13 Ag14 O15 58.50(10) . 1_455
C37 Ag13 Ag14 O15 -150.64(11) . 1_455
O22 Ag13 Ag14 O15 -73.32(9) . 1_455
O18 Ag13 Ag14 O15 145.74(9) 2_455 1_455
Ag12 Ag13 Ag14 O15 153.51(6) . 1_455
O1W Ag13 Ag14 Ag15 -89.73(9) . .
C37 Ag13 Ag14 Ag15 61.14(10) . .
O22 Ag13 Ag14 Ag15 138.46(7) . .
O18 Ag13 Ag14 Ag15 -2.49(7) 2_455 .
Ag12 Ag13 Ag14 Ag15 5.289(10) . .
O1W Ag13 Ag14 Ag16 -16.60(10) . .
C37 Ag13 Ag14 Ag16 134.26(10) . .
O22 Ag13 Ag14 Ag16 -148.42(8) . .
O18 Ag13 Ag14 Ag16 70.63(8) 2_455 .
Ag12 Ag13 Ag14 Ag16 78.41(4) . .
O1W Ag13 Ag14 Ag10 23.85(9) . 2_445
C37 Ag13 Ag14 Ag10 174.71(10) . 2_445
O22 Ag13 Ag14 Ag10 -107.96(7) . 2_445
O18 Ag13 Ag14 Ag10 111.09(7) 2_455 2_445
Ag12 Ag13 Ag14 Ag10 118.868(10) . 2_445
O1W Ag13 Ag14 Ag12 -95.02(9) . .
C37 Ag13 Ag14 Ag12 55.85(9) . .
O22 Ag13 Ag14 Ag12 133.17(7) . .
O18 Ag13 Ag14 Ag12 -7.78(7) 2_455 .
N6 Ag14 Ag15 C46 -108.29(12) 4_565 .
C37 Ag14 Ag15 C46 145.48(12) . .
O15 Ag14 Ag15 C46 23.31(15) 1_455 .
Ag16 Ag14 Ag15 C46 -57.58(10) . .
Ag10 Ag14 Ag15 C46 -12.79(10) 2_445 .
Ag12 Ag14 Ag15 C46 111.59(10) . .
Ag13 Ag14 Ag15 C46 106.64(10) . .
C46 Ag14 Ag15 O19 145.81(11) . .
N6 Ag14 Ag15 O19 37.51(10) 4_565 .
C37 Ag14 Ag15 O19 -68.71(9) . .
O15 Ag14 Ag15 O19 169.11(13) 1_455 .
Ag16 Ag14 Ag15 O19 88.23(6) . .
Ag10 Ag14 Ag15 O19 133.02(6) 2_445 .
Ag12 Ag14 Ag15 O19 -102.61(6) . .
Ag13 Ag14 Ag15 O19 -107.56(6) . .
C46 Ag14 Ag15 O3 -146.84(11) . .
N6 Ag14 Ag15 O3 104.87(10) 4_565 .
C37 Ag14 Ag15 O3 -1.36(9) . .
O15 Ag14 Ag15 O3 -123.53(13) 1_455 .
Ag16 Ag14 Ag15 O3 155.58(6) . .
Ag10 Ag14 Ag15 O3 -159.63(6) 2_445 .
Ag12 Ag14 Ag15 O3 -35.25(6) . .
Ag13 Ag14 Ag15 O3 -40.20(6) . .
C46 Ag14 Ag15 O4 79.44(12) . .
N6 Ag14 Ag15 O4 -28.85(11) 4_565 .
C37 Ag14 Ag15 O4 -135.08(10) . .
O15 Ag14 Ag15 O4 102.75(14) 1_455 .
Ag16 Ag14 Ag15 O4 21.86(7) . .
Ag10 Ag14 Ag15 O4 66.65(7) 2_445 .
Ag12 Ag14 Ag15 O4 -168.97(7) . .
Ag13 Ag14 Ag15 O4 -173.92(7) . .
C46 Ag14 Ag15 C47 -16.29(12) . .
N6 Ag14 Ag15 C47 -124.58(10) 4_565 .
C37 Ag14 Ag15 C47 129.19(10) . .
O15 Ag14 Ag15 C47 7.02(13) 1_455 .
Ag16 Ag14 Ag15 C47 -73.87(7) . .
Ag10 Ag14 Ag15 C47 -29.08(7) 2_445 .
Ag12 Ag14 Ag15 C47 95.30(7) . .
Ag13 Ag14 Ag15 C47 90.35(7) . .
C46 Ag14 Ag15 Ag16 57.58(10) . .
N6 Ag14 Ag15 Ag16 -50.71(8) 4_565 .
C37 Ag14 Ag15 Ag16 -156.94(7) . .
O15 Ag14 Ag15 Ag16 80.89(12) 1_455 .
Ag10 Ag14 Ag15 Ag16 44.788(9) 2_445 .
Ag12 Ag14 Ag15 Ag16 169.168(10) . .
Ag13 Ag14 Ag15 Ag16 164.216(11) . .
C46 Ag14 Ag15 Ag12 -111.59(10) . .
N6 Ag14 Ag15 Ag12 140.12(8) 4_565 .
C37 Ag14 Ag15 Ag12 33.90(7) . .
O15 Ag14 Ag15 Ag12 -88.28(12) 1_455 .
Ag16 Ag14 Ag15 Ag12 -169.168(10) . .
Ag10 Ag14 Ag15 Ag12 -124.379(10) 2_445 .
Ag13 Ag14 Ag15 Ag12 -4.952(9) . .
C37 Ag12 Ag15 C46 -85.46(11) . .
N4 Ag12 Ag15 C46 84.80(10) 3_566 .
Ag13 Ag12 Ag15 C46 -39.51(7) . .
Ag11 Ag12 Ag15 C46 -135.11(7) . .
Ag14 Ag12 Ag15 C46 -45.46(7) . .
C37 Ag12 Ag15 O19 28.39(10) . .
N4 Ag12 Ag15 O19 -161.35(9) 3_566 .
Ag13 Ag12 Ag15 O19 74.34(6) . .
Ag11 Ag12 Ag15 O19 -21.26(6) . .
Ag14 Ag12 Ag15 O19 68.40(6) . .
C37 Ag12 Ag15 O3 105.99(10) . .
N4 Ag12 Ag15 O3 -83.76(9) 3_566 .
Ag13 Ag12 Ag15 O3 151.93(5) . .
Ag11 Ag12 Ag15 O3 56.33(5) . .
Ag14 Ag12 Ag15 O3 145.99(5) . .
C37 Ag12 Ag15 O4 115.91(17) . .
N4 Ag12 Ag15 O4 -73.83(17) 3_566 .
Ag13 Ag12 Ag15 O4 161.86(15) . .
Ag11 Ag12 Ag15 O4 66.26(15) . .
Ag14 Ag12 Ag15 O4 155.92(15) . .
C37 Ag12 Ag15 C47 -112.89(10) . .
N4 Ag12 Ag15 C47 57.37(10) 3_566 .
Ag13 Ag12 Ag15 C47 -66.94(7) . .
Ag11 Ag12 Ag15 C47 -162.54(7) . .
Ag14 Ag12 Ag15 C47 -72.89(6) . .
C37 Ag12 Ag15 Ag14 -40.00(8) . .
N4 Ag12 Ag15 Ag14 130.25(7) 3_566 .
Ag13 Ag12 Ag15 Ag14 5.944(11) . .
Ag11 Ag12 Ag15 Ag14 -89.658(11) . .
C37 Ag12 Ag15 Ag16 -50.95(8) . .
N4 Ag12 Ag15 Ag16 119.31(7) 3_566 .
Ag13 Ag12 Ag15 Ag16 -5.002(17) . .
Ag11 Ag12 Ag15 Ag16 -100.604(13) . .
Ag14 Ag12 Ag15 Ag16 -10.946(10) . .
O19 Ag15 Ag16 C46 -136.21(12) . .
O3 Ag15 Ag16 C46 -152.12(17) . .
O4 Ag15 Ag16 C46 134.37(11) . .
C47 Ag15 Ag16 C46 21.70(12) . .
Ag14 Ag15 Ag16 C46 -61.00(10) . .
Ag12 Ag15 Ag16 C46 -49.98(10) . .
C46 Ag15 Ag16 O16 -171.49(15) . .
O19 Ag15 Ag16 O16 52.30(13) . .
O3 Ag15 Ag16 O16 36.39(18) . .
O4 Ag15 Ag16 O16 -37.12(12) . .
C47 Ag15 Ag16 O16 -149.79(13) . .
Ag14 Ag15 Ag16 O16 127.51(11) . .
Ag12 Ag15 Ag16 O16 138.53(11) . .
C46 Ag15 Ag16 O20 154.34(11) . .
O19 Ag15 Ag16 O20 18.13(8) . .
O3 Ag15 Ag16 O20 2.22(15) . .
O4 Ag15 Ag16 O20 -71.29(8) . .
C47 Ag15 Ag16 O20 176.04(9) . .
Ag14 Ag15 Ag16 O20 93.35(6) . .
Ag12 Ag15 Ag16 O20 104.36(6) . .
C46 Ag15 Ag16 Ag10 14.40(10) . 2_445
O19 Ag15 Ag16 Ag10 -121.81(6) . 2_445
O3 Ag15 Ag16 Ag10 -137.73(14) . 2_445
O4 Ag15 Ag16 Ag10 148.76(5) . 2_445
C47 Ag15 Ag16 Ag10 36.09(7) . 2_445
Ag14 Ag15 Ag16 Ag10 -46.602(9) . 2_445
Ag12 Ag15 Ag16 Ag10 -35.586(13) . 2_445
C46 Ag15 Ag16 Ag14 61.00(10) . .
O19 Ag15 Ag16 Ag14 -75.21(6) . .
O3 Ag15 Ag16 Ag14 -91.13(14) . .
O4 Ag15 Ag16 Ag14 -164.64(5) . .
C47 Ag15 Ag16 Ag14 82.70(7) . .
Ag12 Ag15 Ag16 Ag14 11.015(10) . .
N6 Ag14 Ag16 C46 -161.43(12) 4_565 .
C37 Ag14 Ag16 C46 102.64(15) . .
O15 Ag14 Ag16 C46 -87.70(12) 1_455 .
Ag15 Ag14 Ag16 C46 61.91(10) . .
Ag10 Ag14 Ag16 C46 -63.90(10) 2_445 .
Ag12 Ag14 Ag16 C46 50.85(10) . .
Ag13 Ag14 Ag16 C46 -18.67(11) . .
C46 Ag14 Ag16 O16 150.90(13) . .
N6 Ag14 Ag16 O16 -10.54(10) 4_565 .
C37 Ag14 Ag16 O16 -106.46(13) . .
O15 Ag14 Ag16 O16 63.19(9) 1_455 .
Ag15 Ag14 Ag16 O16 -147.19(7) . .
Ag10 Ag14 Ag16 O16 87.00(7) 2_445 .
Ag12 Ag14 Ag16 O16 -158.26(7) . .
Ag13 Ag14 Ag16 O16 132.22(8) . .
C46 Ag14 Ag16 O20 -140.19(12) . .
N6 Ag14 Ag16 O20 58.38(9) 4_565 .
C37 Ag14 Ag16 O20 -37.55(13) . .
O15 Ag14 Ag16 O20 132.11(8) 1_455 .
Ag15 Ag14 Ag16 O20 -78.28(5) . .
Ag10 Ag14 Ag16 O20 155.91(5) 2_445 .
Ag12 Ag14 Ag16 O20 -89.34(6) . .
Ag13 Ag14 Ag16 O20 -158.86(7) . .
C46 Ag14 Ag16 Ag10 63.90(10) . 2_445
N6 Ag14 Ag16 Ag10 -97.54(7) 4_565 2_445
C37 Ag14 Ag16 Ag10 166.53(11) . 2_445
O15 Ag14 Ag16 Ag10 -23.81(5) 1_455 2_445
Ag15 Ag14 Ag16 Ag10 125.807(10) . 2_445
Ag12 Ag14 Ag16 Ag10 114.742(12) . 2_445
Ag13 Ag14 Ag16 Ag10 45.22(4) . 2_445
C46 Ag14 Ag16 Ag15 -61.91(10) . .
N6 Ag14 Ag16 Ag15 136.66(7) 4_565 .
C37 Ag14 Ag16 Ag15 40.73(11) . .
O15 Ag14 Ag16 Ag15 -149.62(5) 1_455 .
Ag10 Ag14 Ag16 Ag15 -125.807(10) 2_445 .
Ag12 Ag14 Ag16 Ag15 -11.065(10) . .
Ag13 Ag14 Ag16 Ag15 -80.58(4) . .
O10 Ag2 C1 C2 -87.8(5) . .
O25 Ag2 C1 C2 118.5(3) . .
Ag1 Ag2 C1 C2 -109.7(3) . .
Ag3 Ag2 C1 C2 87.7(3) . .
Ag4 Ag2 C1 C2 167.2(3) . .
O10 Ag2 C1 Ag4 105.0(4) . .
O25 Ag2 C1 Ag4 -48.66(11) . .
Ag1 Ag2 C1 Ag4 83.12(8) . .
Ag3 Ag2 C1 Ag4 -79.47(8) . .
O10 Ag2 C1 Ag3 -175.5(3) . .
O25 Ag2 C1 Ag3 30.81(11) . .
Ag1 Ag2 C1 Ag3 162.59(11) . .
Ag4 Ag2 C1 Ag3 79.47(8) . .
O10 Ag2 C1 Ag1 21.9(4) . .
O25 Ag2 C1 Ag1 -131.78(7) . .
Ag3 Ag2 C1 Ag1 -162.59(11) . .
Ag4 Ag2 C1 Ag1 -83.12(8) . .
N3 Ag4 C1 C2 177.4(4) 4_666 .
C10 Ag4 C1 C2 -20.1(5) . .
O24 Ag4 C1 C2 88.9(4) 1_655 .
Ag3 Ag4 C1 C2 -78.1(4) . .
Ag2 Ag4 C1 C2 -162.6(5) . .
Ag5 Ag4 C1 C2 -20.2(4) . .
Ag1 Ag4 C1 C2 118.5(4) . .
Ag6 Ag4 C1 C2 27.7(4) . .
N3 Ag4 C1 Ag2 -20.09(14) 4_666 .
C10 Ag4 C1 Ag2 142.43(10) . .
O24 Ag4 C1 Ag2 -108.53(8) 1_655 .
Ag3 Ag4 C1 Ag2 84.46(9) . .
Ag5 Ag4 C1 Ag2 142.40(7) . .
Ag1 Ag4 C1 Ag2 -78.94(8) . .
Ag6 Ag4 C1 Ag2 -169.74(4) . .
N3 Ag4 C1 Ag3 -104.54(10) 4_666 .
C10 Ag4 C1 Ag3 57.98(13) . .
O24 Ag4 C1 Ag3 167.01(7) 1_655 .
Ag2 Ag4 C1 Ag3 -84.46(9) . .
Ag5 Ag4 C1 Ag3 57.94(6) . .
Ag1 Ag4 C1 Ag3 -163.39(12) . .
Ag6 Ag4 C1 Ag3 105.81(6) . .
N3 Ag4 C1 Ag1 58.85(12) 4_666 .
C10 Ag4 C1 Ag1 -138.63(10) . .
O24 Ag4 C1 Ag1 -29.59(9) 1_655 .
Ag3 Ag4 C1 Ag1 163.39(12) . .
Ag2 Ag4 C1 Ag1 78.94(8) . .
Ag5 Ag4 C1 Ag1 -138.66(6) . .
Ag6 Ag4 C1 Ag1 -90.80(7) . .
O27 Ag3 C1 C2 175.16(18) . .
O6 Ag3 C1 C2 68.3(3) . .
O1 Ag3 C1 C2 -81.3(2) . .
Ag4 Ag3 C1 C2 145.2(2) . .
Ag2 Ag3 C1 C2 -128.2(2) . .
Ag5 Ag3 C1 C2 88.20(19) . .
O27 Ag3 C1 Ag2 -56.69(11) . .
O6 Ag3 C1 Ag2 -163.57(10) . .
O1 Ag3 C1 Ag2 46.86(11) . .
C2 Ag3 C1 Ag2 128.2(2) . .
Ag4 Ag3 C1 Ag2 -86.63(8) . .
Ag5 Ag3 C1 Ag2 -143.64(7) . .
O27 Ag3 C1 Ag4 29.95(11) . .
O6 Ag3 C1 Ag4 -76.94(16) . .
O1 Ag3 C1 Ag4 133.50(7) . .
C2 Ag3 C1 Ag4 -145.2(2) . .
Ag2 Ag3 C1 Ag4 86.63(8) . .
Ag5 Ag3 C1 Ag4 -57.01(6) . .
O27 Ag3 C1 Ag1 -12.4(4) . .
O6 Ag3 C1 Ag1 -119.3(3) . .
O1 Ag3 C1 Ag1 91.1(3) . .
C2 Ag3 C1 Ag1 172.4(5) . .
Ag4 Ag3 C1 Ag1 -42.4(3) . .
Ag2 Ag3 C1 Ag1 44.2(3) . .
Ag5 Ag3 C1 Ag1 -99.4(3) . .
C19 Ag1 C1 C2 121.7(2) 2 .
O7 Ag1 C1 C2 -50.2(2) . .
Ag7 Ag1 C1 C2 72.7(2) 2 .
Ag2 Ag1 C1 C2 126.7(3) . .
Ag8 Ag1 C1 C2 44.3(4) 2 .
Ag4 Ag1 C1 C2 -146.3(3) . .
C19 Ag1 C1 Ag2 -4.97(15) 2 .
O7 Ag1 C1 Ag2 -176.87(8) . .
Ag7 Ag1 C1 Ag2 -54.01(7) 2 .
Ag8 Ag1 C1 Ag2 -82.4(2) 2 .
Ag4 Ag1 C1 Ag2 86.96(8) . .
C19 Ag1 C1 Ag4 -91.93(13) 2 .
O7 Ag1 C1 Ag4 96.17(8) . .
Ag7 Ag1 C1 Ag4 -140.97(5) 2 .
Ag2 Ag1 C1 Ag4 -86.96(8) . .
Ag8 Ag1 C1 Ag4 -169.38(12) 2 .
C19 Ag1 C1 Ag3 -50.0(4) 2 .
O7 Ag1 C1 Ag3 138.1(3) . .
Ag7 Ag1 C1 Ag3 -99.1(3) 2 .
Ag2 Ag1 C1 Ag3 -45.1(3) . .
Ag8 Ag1 C1 Ag3 -127.5(3) 2 .
Ag4 Ag1 C1 Ag3 41.9(3) . .
Ag2 C1 C2 C3 103(4) . .
Ag4 C1 C2 C3 -99(4) . .
Ag3 C1 C2 C3 -173(4) . .
Ag1 C1 C2 C3 10(4) . .
Ag2 C1 C2 Ag3 -83.6(2) . .
Ag4 C1 C2 Ag3 74.0(4) . .
Ag1 C1 C2 Ag3 -176.5(2) . .
O27 Ag3 C2 C1 -7.0(3) . .
O6 Ag3 C2 C1 -137.64(19) . .
O1 Ag3 C2 C1 109.2(2) . .
Ag4 Ag3 C2 C1 -27.05(19) . .
Ag2 Ag3 C2 C1 38.66(19) . .
Ag5 Ag3 C2 C1 -88.8(2) . .
C1 Ag3 C2 C3 179.4(4) . .
O27 Ag3 C2 C3 172.4(2) . .
O6 Ag3 C2 C3 41.7(3) . .
O1 Ag3 C2 C3 -71.4(2) . .
Ag4 Ag3 C2 C3 152.3(2) . .
Ag2 Ag3 C2 C3 -142.0(3) . .
Ag5 Ag3 C2 C3 90.6(2) . .
C1 C2 C3 C4 40(4) . .
Ag3 C2 C3 C4 -133.6(2) . .
C1 C2 C3 C8 -140(4) . .
Ag3 C2 C3 C8 47.2(4) . .
C8 C3 C4 C5 -0.1(4) . .
C2 C3 C4 C5 -179.4(3) . .
C3 C4 C5 C6 -1.0(4) . .
C4 C5 C6 C7 1.0(4) . .
C4 C5 C6 C9 -177.2(3) . .
C5 C6 C7 C8 -0.1(5) . .
C9 C6 C7 C8 178.2(3) . .
C6 C7 C8 C3 -1.0(5) . .
C4 C3 C8 C7 1.1(4) . .
C2 C3 C8 C7 -179.6(3) . .
C5 C6 C9 N1 129(9) . .
C7 C6 C9 N1 -49(9) . .
C6 C9 N1 Ag7 -17(10) . 4_565
N2 Ag5 C10 C11 143.0(9) 4_565 .
Ag6 Ag5 C10 C11 -179(100) . .
Ag7 Ag5 C10 C11 -75.2(11) . .
Ag4 Ag5 C10 C11 90.6(11) . .
Ag3 Ag5 C10 C11 52.2(11) . .
N2 Ag5 C10 Ag6 -37.5(8) 4_565 .
Ag7 Ag5 C10 Ag6 104.21(9) . .
Ag4 Ag5 C10 Ag6 -89.93(9) . .
Ag3 Ag5 C10 Ag6 -128.30(5) . .
N2 Ag5 C10 Ag4 52.4(8) 4_565 .
Ag6 Ag5 C10 Ag4 89.93(9) . .
Ag7 Ag5 C10 Ag4 -165.86(11) . .
Ag3 Ag5 C10 Ag4 -38.37(7) . .
N2 Ag5 C10 Ag7 -141.7(7) 4_565 .
Ag6 Ag5 C10 Ag7 -104.21(9) . .
Ag4 Ag5 C10 Ag7 165.86(11) . .
Ag3 Ag5 C10 Ag7 127.49(5) . .
O3W Ag6 C10 C11 -136.1(2) . .
O13 Ag6 C10 C11 29.7(2) . .
Ag5 Ag6 C10 C11 179.9(3) . .
Ag4 Ag6 C10 C11 -94.6(2) . .
O3W Ag6 C10 Ag5 44.08(15) . .
O13 Ag6 C10 Ag5 -150.19(8) . .
Ag4 Ag6 C10 Ag5 85.52(9) . .
O3W Ag6 C10 Ag4 -41.44(14) . .
O13 Ag6 C10 Ag4 124.29(8) . .
Ag5 Ag6 C10 Ag4 -85.52(9) . .
O3W Ag6 C10 Ag7 120.89(11) . .
O13 Ag6 C10 Ag7 -73.38(10) . .
Ag5 Ag6 C10 Ag7 76.81(9) . .
Ag4 Ag6 C10 Ag7 162.34(14) . .
C1 Ag4 C10 C11 -166.32(19) . .
N3 Ag4 C10 C11 -1.5(2) 4_666 .
O24 Ag4 C10 C11 85.6(2) 1_655 .
Ag3 Ag4 C10 C11 -125.1(2) . .
Ag2 Ag4 C10 C11 -100.6(2) . .
Ag5 Ag4 C10 C11 -166.3(3) . .
Ag1 Ag4 C10 C11 120.64(19) . .
Ag6 Ag4 C10 C11 111.8(2) . .
C1 Ag4 C10 Ag5 -0.05(16) . .
N3 Ag4 C10 Ag5 164.81(9) 4_666 .
O24 Ag4 C10 Ag5 -108.12(9) 1_655 .
Ag3 Ag4 C10 Ag5 41.22(8) . .
Ag2 Ag4 C10 Ag5 65.65(17) . .
Ag1 Ag4 C10 Ag5 -73.08(15) . .
Ag6 Ag4 C10 Ag5 -81.93(9) . .
C1 Ag4 C10 Ag6 81.88(13) . .
N3 Ag4 C10 Ag6 -113.26(9) 4_666 .
O24 Ag4 C10 Ag6 -26.19(9) 1_655 .
Ag3 Ag4 C10 Ag6 123.15(7) . .
Ag2 Ag4 C10 Ag6 147.58(8) . .
Ag5 Ag4 C10 Ag6 81.93(9) . .
Ag1 Ag4 C10 Ag6 8.84(17) . .
C1 Ag4 C10 Ag7 -42.1(4) . .
N3 Ag4 C10 Ag7 122.7(3) 4_666 .
O24 Ag4 C10 Ag7 -150.2(3) 1_655 .
Ag3 Ag4 C10 Ag7 -0.9(4) . .
Ag2 Ag4 C10 Ag7 23.6(5) . .
Ag5 Ag4 C10 Ag7 -42.1(3) . .
Ag1 Ag4 C10 Ag7 -115.2(3) . .
Ag6 Ag4 C10 Ag7 -124.0(4) . .
C19 Ag7 C10 C11 157.1(2) . .
N1 Ag7 C10 C11 -10.5(2) 4_666 .
O12 Ag7 C10 C11 -103.4(2) 2_545 .
Ag8 Ag7 C10 C11 105.1(2) . .
Ag1 Ag7 C10 C11 111.1(2) 2_545 .
Ag5 Ag7 C10 C11 166.7(3) . .
C19 Ag7 C10 Ag5 -9.53(14) . .
N1 Ag7 C10 Ag5 -177.21(9) 4_666 .
O12 Ag7 C10 Ag5 89.93(9) 2_545 .
Ag8 Ag7 C10 Ag5 -61.52(8) . .
Ag1 Ag7 C10 Ag5 -55.6(2) 2_545 .
C19 Ag7 C10 Ag6 -88.63(13) . .
N1 Ag7 C10 Ag6 103.69(11) 4_666 .
O12 Ag7 C10 Ag6 10.82(9) 2_545 .
Ag8 Ag7 C10 Ag6 -140.63(8) . .
Ag1 Ag7 C10 Ag6 -134.67(15) 2_545 .
Ag5 Ag7 C10 Ag6 -79.10(10) . .
C19 Ag7 C10 Ag4 33.4(4) . .
N1 Ag7 C10 Ag4 -134.3(4) 4_666 .
O12 Ag7 C10 Ag4 132.8(4) 2_545 .
Ag8 Ag7 C10 Ag4 -18.6(4) . .
Ag1 Ag7 C10 Ag4 -12.7(5) 2_545 .
Ag5 Ag7 C10 Ag4 42.9(3) . .
Ag5 C10 C11 C12 100(13) . .
Ag6 C10 C11 C12 -80(13) . .
Ag4 C10 C11 C12 -171(100) . .
Ag7 C10 C11 C12 26(13) . .
C10 C11 C12 C17 70(13) . .
C10 C11 C12 C13 -110(13) . .
C17 C12 C13 C14 -1.2(5) . .
C11 C12 C13 C14 179.2(3) . .
C12 C13 C14 C15 0.8(4) . .
C13 C14 C15 C16 0.0(5) . .
C13 C14 C15 C18 179.0(3) . .
C14 C15 C16 C17 -0.6(5) . .
C18 C15 C16 C17 -179.6(3) . .
C15 C16 C17 C12 0.3(4) . .
C13 C12 C17 C16 0.6(4) . .
C11 C12 C17 C16 -179.8(3) . .
C14 C15 C18 N2 -165(100) . .
C16 C15 C18 N2 14(15) . .
C15 C18 N2 Ag5 3(17) . 4_666
N1 Ag7 C19 C20 -144.0(5) 4_666 .
O12 Ag7 C19 C20 -38.0(5) 2_545 .
C10 Ag7 C19 C20 54.7(5) . .
Ag8 Ag7 C19 C20 134.7(5) . .
Ag1 Ag7 C19 C20 -142.7(5) 2_545 .
Ag5 Ag7 C19 C20 48.0(5) . .
N1 Ag7 C19 Ag1 -1.31(19) 4_666 2_545
O12 Ag7 C19 Ag1 104.66(8) 2_545 2_545
C10 Ag7 C19 Ag1 -162.64(8) . 2_545
Ag8 Ag7 C19 Ag1 -82.60(8) . 2_545
Ag5 Ag7 C19 Ag1 -169.33(9) . 2_545
N1 Ag7 C19 Ag8 81.30(16) 4_666 .
O12 Ag7 C19 Ag8 -172.73(7) 2_545 .
C10 Ag7 C19 Ag8 -80.03(11) . .
Ag1 Ag7 C19 Ag8 82.60(8) 2_545 .
Ag5 Ag7 C19 Ag8 -86.73(6) . .
O2W Ag8 C19 C20 -140.1(2) . .
O5W Ag8 C19 C20 47.2(3) . .
O6 Ag8 C19 C20 -52.5(3) . .
Ag7 Ag8 C19 C20 -154.7(3) . .
Ag1 Ag8 C19 C20 123.0(3) 2_545 .
O2W Ag8 C19 Ag7 14.62(18) . .
O5W Ag8 C19 Ag7 -158.11(7) . .
O6 Ag8 C19 Ag7 102.20(8) . .
Ag1 Ag8 C19 Ag7 -82.37(8) 2_545 .
O2W Ag8 C19 Ag1 96.99(14) . 2_545
O5W Ag8 C19 Ag1 -75.73(10) . 2_545
O6 Ag8 C19 Ag1 -175.43(7) . 2_545
Ag7 Ag8 C19 Ag1 82.37(8) . 2_545
Ag7 C19 C20 C21 -119(5) . .
Ag1 C19 C20 C21 106(5) 2_545 .
Ag8 C19 C20 C21 5(5) . .
C19 C20 C21 C26 -26(5) . .
C19 C20 C21 C22 153(5) . .
C26 C21 C22 C23 1.0(5) . .
C20 C21 C22 C23 -177.7(3) . .
C21 C22 C23 C24 -0.5(5) . .
C22 C23 C24 C25 0.0(5) . .
C22 C23 C24 C27 178.5(3) . .
C23 C24 C25 C26 0.1(5) . .
C27 C24 C25 C26 -178.5(3) . .
C24 C25 C26 C21 0.4(5) . .
C22 C21 C26 C25 -0.9(5) . .
C20 C21 C26 C25 177.8(3) . .
C23 C24 C27 N3 -135(12) . .
C25 C24 C27 N3 43(12) . .
C24 C27 N3 Ag4 74(12) . 4_565
O30 Ag10 C28 C29 117.6(3) . .
C46 Ag10 C28 C29 -70.2(3) 2_455 .
O30' Ag10 C28 C29 105.9(4) . .
Ag9 Ag10 C28 C29 127.9(3) . .
Ag11 Ag10 C28 C29 -153.6(3) . .
Ag16 Ag10 C28 C29 -67.3(3) 2_455 .
Ag14 Ag10 C28 C29 -13.7(3) 2_455 .
O30 Ag10 C28 Ag9 -10.4(2) . .
C46 Ag10 C28 Ag9 161.88(10) 2_455 .
O30' Ag10 C28 Ag9 -22.1(2) . .
Ag11 Ag10 C28 Ag9 78.44(8) . .
Ag16 Ag10 C28 Ag9 164.70(7) 2_455 .
Ag14 Ag10 C28 Ag9 -141.69(4) 2_455 .
O30 Ag10 C28 Ag11 -88.8(2) . .
C46 Ag10 C28 Ag11 83.43(14) 2_455 .
O30' Ag10 C28 Ag11 -100.5(2) . .
Ag9 Ag10 C28 Ag11 -78.44(8) . .
Ag16 Ag10 C28 Ag11 86.26(6) 2_455 .
Ag14 Ag10 C28 Ag11 139.87(4) 2_455 .
O6W Ag9 C28 C29 123.0(3) . .
O4W Ag9 C28 C29 -42.4(3) . .
Ag11 Ag9 C28 C29 146.2(3) . .
Ag10 Ag9 C28 C29 -131.1(3) . .
O6W Ag9 C28 Ag10 -105.90(15) . .
O4W Ag9 C28 Ag10 88.70(9) . .
Ag11 Ag9 C28 Ag10 -82.75(8) . .
O6W Ag9 C28 Ag11 -23.15(19) . .
O4W Ag9 C28 Ag11 171.44(7) . .
Ag10 Ag9 C28 Ag11 82.75(8) . .
N5 Ag11 C28 C29 146.5(4) 3_465 .
C37 Ag11 C28 C29 -45.1(4) . .
O17 Ag11 C28 C29 55.0(4) 2_455 .
Ag9 Ag11 C28 C29 -132.0(4) . .
Ag10 Ag11 C28 C29 145.5(4) . .
Ag12 Ag11 C28 C29 -37.6(4) . .
N5 Ag11 C28 Ag10 1.00(16) 3_465 .
C37 Ag11 C28 Ag10 169.45(9) . .
O17 Ag11 C28 Ag10 -90.52(8) 2_455 .
Ag9 Ag11 C28 Ag10 82.50(8) . .
Ag12 Ag11 C28 Ag10 176.97(8) . .
N5 Ag11 C28 Ag9 -81.50(14) 3_465 .
C37 Ag11 C28 Ag9 86.95(11) . .
O17 Ag11 C28 Ag9 -173.02(8) 2_455 .
Ag10 Ag11 C28 Ag9 -82.50(8) . .
Ag12 Ag11 C28 Ag9 94.47(7) . .
Ag10 C28 C29 C30 -112(4) . .
Ag9 C28 C29 C30 -4(4) . .
Ag11 C28 C29 C30 113(4) . .
C28 C29 C30 C35 -159(4) . .
C28 C29 C30 C31 19(4) . .
C35 C30 C31 C32 0.6(5) . .
C29 C30 C31 C32 -177.6(3) . .
C30 C31 C32 C33 -0.1(5) . .
C31 C32 C33 C34 -0.3(5) . .
C31 C32 C33 C36 179.1(3) . .
C32 C33 C34 C35 0.3(5) . .
C36 C33 C34 C35 -179.1(3) . .
C33 C34 C35 C30 0.1(5) . .
C31 C30 C35 C34 -0.6(5) . .
C29 C30 C35 C34 177.6(3) . .
C34 C33 C36 N4 107(26) . .
C32 C33 C36 N4 -72(26) . .
C33 C36 N4 Ag12 91(27) . 3_566
N4 Ag12 C37 C38 -142.0(11) 3_566 .
Ag13 Ag12 C37 C38 160.8(13) . .
Ag11 Ag12 C37 C38 55.7(12) . .
Ag14 Ag12 C37 C38 -111.7(13) . .
Ag15 Ag12 C37 C38 -68.2(13) . .
N4 Ag12 C37 Ag13 57.2(6) 3_566 .
Ag11 Ag12 C37 Ag13 -105.07(10) . .
Ag14 Ag12 C37 Ag13 87.55(9) . .
Ag15 Ag12 C37 Ag13 131.02(6) . .
N4 Ag12 C37 Ag14 -30.3(7) 3_566 .
Ag13 Ag12 C37 Ag14 -87.55(9) . .
Ag11 Ag12 C37 Ag14 167.37(12) . .
Ag15 Ag12 C37 Ag14 43.47(7) . .
N4 Ag12 C37 Ag11 162.3(6) 3_566 .
Ag13 Ag12 C37 Ag11 105.07(10) . .
Ag14 Ag12 C37 Ag11 -167.37(12) . .
Ag15 Ag12 C37 Ag11 -123.91(6) . .
O1W Ag13 C37 C38 137.7(2) . .
O22 Ag13 C37 C38 -28.6(2) . .
O18 Ag13 C37 C38 -124.8(2) 2_455 .
Ag12 Ag13 C37 C38 -175.9(3) . .
Ag14 Ag13 C37 C38 99.1(2) . .
O1W Ag13 C37 Ag12 -46.42(17) . .
O22 Ag13 C37 Ag12 147.37(8) . .
O18 Ag13 C37 Ag12 51.16(10) 2_455 .
Ag14 Ag13 C37 Ag12 -85.00(9) . .
O1W Ag13 C37 Ag14 38.59(16) . .
O22 Ag13 C37 Ag14 -127.62(8) . .
O18 Ag13 C37 Ag14 136.16(8) 2_455 .
Ag12 Ag13 C37 Ag14 85.00(9) . .
O1W Ag13 C37 Ag11 -126.67(13) . .
O22 Ag13 C37 Ag11 67.12(11) . .
O18 Ag13 C37 Ag11 -29.10(11) 2_455 .
Ag12 Ag13 C37 Ag11 -80.25(10) . .
Ag14 Ag13 C37 Ag11 -165.26(15) . .
C46 Ag14 C37 C38 157.9(2) . .
N6 Ag14 C37 C38 2.1(2) 4_565 .
O15 Ag14 C37 C38 -81.3(2) 1_455 .
Ag15 Ag14 C37 C38 123.3(2) . .
Ag16 Ag14 C37 C38 88.8(2) . .
Ag10 Ag14 C37 C38 -120.6(2) 2_445 .
Ag12 Ag14 C37 C38 168.9(3) . .
Ag13 Ag14 C37 C38 -108.3(2) . .
C46 Ag14 C37 Ag12 -11.03(17) . .
N6 Ag14 C37 Ag12 -166.83(9) 4_565 .
O15 Ag14 C37 Ag12 109.84(9) 1_455 .
Ag15 Ag14 C37 Ag12 -45.56(8) . .
Ag16 Ag14 C37 Ag12 -80.09(13) . .
Ag10 Ag14 C37 Ag12 70.5(2) 2_445 .
Ag13 Ag14 C37 Ag12 82.78(9) . .
C46 Ag14 C37 Ag13 -93.81(13) . .
N6 Ag14 C37 Ag13 110.39(9) 4_565 .
O15 Ag14 C37 Ag13 27.06(10) 1_455 .
Ag15 Ag14 C37 Ag13 -128.34(7) . .
Ag16 Ag14 C37 Ag13 -162.87(4) . .
Ag10 Ag14 C37 Ag13 -12.3(2) 2_445 .
Ag12 Ag14 C37 Ag13 -82.78(9) . .
C46 Ag14 C37 Ag11 33.3(5) . .
N6 Ag14 C37 Ag11 -122.5(4) 4_565 .
O15 Ag14 C37 Ag11 154.2(4) 1_455 .
Ag15 Ag14 C37 Ag11 -1.2(4) . .
Ag16 Ag14 C37 Ag11 -35.7(5) . .
Ag10 Ag14 C37 Ag11 114.9(4) 2_445 .
Ag12 Ag14 C37 Ag11 44.3(4) . .
Ag13 Ag14 C37 Ag11 127.1(5) . .
C28 Ag11 C37 C38 -159.76(19) . .
N5 Ag11 C37 C38 10.8(2) 3_465 .
O17 Ag11 C37 C38 101.2(2) 2_455 .
Ag9 Ag11 C37 C38 -105.7(2) . .
Ag10 Ag11 C37 C38 -125.2(3) . .
Ag12 Ag11 C37 C38 -170.3(3) . .
C28 Ag11 C37 Ag12 10.52(14) . .
N5 Ag11 C37 Ag12 -178.94(10) 3_465 .
O17 Ag11 C37 Ag12 -88.51(9) 2_455 .
Ag9 Ag11 C37 Ag12 64.55(8) . .
Ag10 Ag11 C37 Ag12 45.1(3) . .
C28 Ag11 C37 Ag13 90.86(13) . .
N5 Ag11 C37 Ag13 -98.59(12) 3_465 .
O17 Ag11 C37 Ag13 -8.17(11) 2_455 .
Ag9 Ag11 C37 Ag13 144.90(7) . .
Ag10 Ag11 C37 Ag13 125.5(2) . .
Ag12 Ag11 C37 Ag13 80.34(10) . .
C28 Ag11 C37 Ag14 -34.1(5) . .
N5 Ag11 C37 Ag14 136.5(4) 3_465 .
O17 Ag11 C37 Ag14 -133.1(4) 2_455 .
Ag9 Ag11 C37 Ag14 20.0(4) . .
Ag10 Ag11 C37 Ag14 0.5(7) . .
Ag12 Ag11 C37 Ag14 -44.6(4) . .
Ag12 C37 C38 C39 106(12) . .
Ag13 C37 C38 C39 -94(13) . .
Ag14 C37 C38 C39 -4(13) . .
Ag11 C37 C38 C39 161(12) . .
C37 C38 C39 C44 103(12) . .
C37 C38 C39 C40 -77(13) . .
C44 C39 C40 C41 0.4(4) . .
C38 C39 C40 C41 -179.4(3) . .
C39 C40 C41 C42 0.0(4) . .
C40 C41 C42 C43 -0.7(4) . .
C40 C41 C42 C45 177.8(3) . .
C41 C42 C43 C44 1.0(5) . .
C45 C42 C43 C44 -177.6(3) . .
C42 C43 C44 C39 -0.5(4) . .
C40 C39 C44 C43 -0.1(4) . .
C38 C39 C44 C43 179.6(3) . .
C41 C42 C45 N5 -138(11) . .
C43 C42 C45 N5 41(11) . .
C42 C45 N5 Ag11 33(11) . 3_465
O16 Ag16 C46 C47 81.9(4) . .
O20 Ag16 C46 C47 -117.4(3) . .
Ag10 Ag16 C46 C47 110.9(3) 2_445 .
Ag15 Ag16 C46 C47 -86.9(3) . .
Ag14 Ag16 C46 C47 -167.3(4) . .
O16 Ag16 C46 Ag14 -110.8(2) . .
O20 Ag16 C46 Ag14 49.93(13) . .
Ag10 Ag16 C46 Ag14 -81.76(8) 2_445 .
Ag15 Ag16 C46 Ag14 80.44(8) . .
O16 Ag16 C46 Ag15 168.8(2) . .
O20 Ag16 C46 Ag15 -30.50(13) . .
Ag10 Ag16 C46 Ag15 -162.19(12) 2_445 .
Ag14 Ag16 C46 Ag15 -80.44(8) . .
O16 Ag16 C46 Ag10 -29.0(3) . 2_445
O20 Ag16 C46 Ag10 131.69(8) . 2_445
Ag15 Ag16 C46 Ag10 162.19(12) . 2_445
Ag14 Ag16 C46 Ag10 81.76(8) . 2_445
N6 Ag14 C46 C47 -174.7(4) 4_565 .
C37 Ag14 C46 C47 33.3(5) . .
O15 Ag14 C46 C47 -88.3(4) 1_455 .
Ag15 Ag14 C46 C47 80.6(4) . .
Ag16 Ag14 C46 C47 163.9(5) . .
Ag10 Ag14 C46 C47 -115.7(4) 2_445 .
Ag12 Ag14 C46 C47 25.8(4) . .
Ag13 Ag14 C46 C47 -21.3(4) . .
N6 Ag14 C46 Ag16 21.45(14) 4_565 .
C37 Ag14 C46 Ag16 -130.59(11) . .
O15 Ag14 C46 Ag16 107.81(9) 1_455 .
Ag15 Ag14 C46 Ag16 -83.32(9) . .
Ag10 Ag14 C46 Ag16 80.43(8) 2_445 .
Ag12 Ag14 C46 Ag16 -138.13(7) . .
Ag13 Ag14 C46 Ag16 174.83(3) . .
N6 Ag14 C46 Ag15 104.77(10) 4_565 .
C37 Ag14 C46 Ag15 -47.27(15) . .
O15 Ag14 C46 Ag15 -168.86(7) 1_455 .
Ag16 Ag14 C46 Ag15 83.32(9) . .
Ag10 Ag14 C46 Ag15 163.75(12) 2_445 .
Ag12 Ag14 C46 Ag15 -54.81(6) . .
Ag13 Ag14 C46 Ag15 -101.85(7) . .
N6 Ag14 C46 Ag10 -58.98(12) 4_565 2_445
C37 Ag14 C46 Ag10 148.99(10) . 2_445
O15 Ag14 C46 Ag10 27.39(9) 1_455 2_445
Ag15 Ag14 C46 Ag10 -163.75(12) . 2_445
Ag16 Ag14 C46 Ag10 -80.43(8) . 2_445
Ag12 Ag14 C46 Ag10 141.44(7) . 2_445
Ag13 Ag14 C46 Ag10 94.40(7) . 2_445
O19 Ag15 C46 C47 179.93(19) . .
O3 Ag15 C46 C47 -68.3(3) . .
O4 Ag15 C46 C47 83.1(2) . .
Ag14 Ag15 C46 C47 -144.2(2) . .
Ag16 Ag15 C46 C47 131.8(2) . .
Ag12 Ag15 C46 C47 -89.6(2) . .
O19 Ag15 C46 Ag16 48.17(11) . .
O3 Ag15 C46 Ag16 159.95(12) . .
O4 Ag15 C46 Ag16 -48.69(10) . .
C47 Ag15 C46 Ag16 -131.8(2) . .
Ag14 Ag15 C46 Ag16 84.01(8) . .
Ag12 Ag15 C46 Ag16 138.65(7) . .
O19 Ag15 C46 Ag14 -35.83(11) . .
O3 Ag15 C46 Ag14 75.94(18) . .
O4 Ag15 C46 Ag14 -132.70(7) . .
C47 Ag15 C46 Ag14 144.2(2) . .
Ag16 Ag15 C46 Ag14 -84.01(8) . .
Ag12 Ag15 C46 Ag14 54.64(6) . .
O19 Ag15 C46 Ag10 4.0(4) . 2_445
O3 Ag15 C46 Ag10 115.8(3) . 2_445
O4 Ag15 C46 Ag10 -92.9(3) . 2_445
C47 Ag15 C46 Ag10 -176.0(5) . 2_445
Ag14 Ag15 C46 Ag10 39.8(3) . 2_445
Ag16 Ag15 C46 Ag10 -44.2(3) . 2_445
Ag12 Ag15 C46 Ag10 94.5(3) . 2_445
Ag16 C46 C47 C48 -83(4) . .
Ag14 C46 C47 C48 118(4) . .
Ag15 C46 C47 C48 -165(4) . .
Ag10 C46 C47 C48 13(4) 2_445 .
Ag16 C46 C47 Ag15 82.1(3) . .
Ag14 C46 C47 Ag15 -76.3(4) . .
Ag10 C46 C47 Ag15 178.1(2) 2_445 .
O19 Ag15 C47 C46 -0.1(3) . .
O3 Ag15 C47 C46 140.5(2) . .
O4 Ag15 C47 C46 -106.2(2) . .
Ag14 Ag15 C47 C46 27.8(2) . .
Ag16 Ag15 C47 C46 -36.41(19) . .
Ag12 Ag15 C47 C46 88.6(2) . .
C46 Ag15 C47 C48 178.5(4) . .
O19 Ag15 C47 C48 178.4(2) . .
O3 Ag15 C47 C48 -41.0(3) . .
O4 Ag15 C47 C48 72.4(2) . .
Ag14 Ag15 C47 C48 -153.6(3) . .
Ag16 Ag15 C47 C48 142.1(3) . .
Ag12 Ag15 C47 C48 -92.8(2) . .
C46 C47 C48 C49 119(4) . .
Ag15 C47 C48 C49 -45.9(4) . .
C46 C47 C48 C53 -60(4) . .
Ag15 C47 C48 C53 135.1(2) . .
C53 C48 C49 C50 0.8(5) . .
C47 C48 C49 C50 -178.2(3) . .
C48 C49 C50 C51 0.6(5) . .
C49 C50 C51 C52 -1.0(5) . .
C49 C50 C51 C54 178.4(3) . .
C50 C51 C52 C53 0.0(5) . .
C54 C51 C52 C53 -179.4(3) . .
C51 C52 C53 C48 1.4(4) . .
C49 C48 C53 C52 -1.8(4) . .
C47 C48 C53 C52 177.2(3) . .
C50 C51 C54 N6 -25(8) . .
C52 C51 C54 N6 154(8) . .
C51 C54 N6 Ag14 -90(8) . 4_666
O2 N7 O1 Ag3 -60.3(3) . .
O3 N7 O1 Ag3 118.5(2) . .
C1 Ag3 O1 N7 22.9(2) . .
O27 Ag3 O1 N7 139.04(19) . .
O6 Ag3 O1 N7 -140.61(18) . .
C2 Ag3 O1 N7 -5.9(2) . .
Ag4 Ag3 O1 N7 79.4(2) . .
Ag2 Ag3 O1 N7 55.59(18) . .
Ag5 Ag3 O1 N7 -126.61(17) . .
O2 N7 O3 Ag15 171.1(2) . .
O1 N7 O3 Ag15 -7.7(3) . .
C46 Ag15 O3 N7 96.1(2) . .
O19 Ag15 O3 N7 -143.61(18) . .
O4 Ag15 O3 N7 -57.30(17) . .
C47 Ag15 O3 N7 60.2(2) . .
Ag14 Ag15 O3 N7 153.04(14) . .
Ag16 Ag15 O3 N7 -127.68(15) . .
Ag12 Ag15 O3 N7 119.46(17) . .
O5 N8 O4 Ag15 68.4(3) . .
O6 N8 O4 Ag15 -110.7(2) . .
C46 Ag15 O4 N8 -23.5(2) . .
O19 Ag15 O4 N8 -138.16(19) . .
O3 Ag15 O4 N8 142.64(18) . .
C47 Ag15 O4 N8 4.9(2) . .
Ag14 Ag15 O4 N8 -77.32(19) . .
Ag16 Ag15 O4 N8 -57.99(17) . .
Ag12 Ag15 O4 N8 133.55(16) . .
O5 N8 O6 Ag3 -174.9(2) . .
O4 N8 O6 Ag3 4.3(3) . .
O5 N8 O6 Ag8 15.5(3) . .
O4 N8 O6 Ag8 -165.37(18) . .
C1 Ag3 O6 N8 -94.1(2) . .
O27 Ag3 O6 N8 149.55(17) . .
O1 Ag3 O6 N8 58.29(17) . .
C2 Ag3 O6 N8 -60.0(2) . .
Ag4 Ag3 O6 N8 -150.14(15) . .
Ag2 Ag3 O6 N8 131.92(17) . .
Ag5 Ag3 O6 N8 -116.20(17) . .
C1 Ag3 O6 Ag8 72.8(2) . .
O27 Ag3 O6 Ag8 -43.58(13) . .
O1 Ag3 O6 Ag8 -134.84(13) . .
C2 Ag3 O6 Ag8 106.87(14) . .
Ag4 Ag3 O6 Ag8 16.72(15) . .
Ag2 Ag3 O6 Ag8 -61.2(3) . .
Ag5 Ag3 O6 Ag8 50.67(11) . .
C19 Ag8 O6 N8 76.2(2) . .
O2W Ag8 O6 N8 -143.5(2) . .
O5W Ag8 O6 N8 -35.9(2) . .
Ag7 Ag8 O6 N8 128.09(18) . .
Ag1 Ag8 O6 N8 69.3(2) 2_545 .
C19 Ag8 O6 Ag3 -88.95(15) . .
O2W Ag8 O6 Ag3 51.36(14) . .
O5W Ag8 O6 Ag3 158.94(13) . .
Ag7 Ag8 O6 Ag3 -37.05(13) . .
Ag1 Ag8 O6 Ag3 -95.87(14) 2_545 .
O8 N9 O7 Ag1 11.4(4) . .
O9 N9 O7 Ag1 -167.4(2) . .
C19 Ag1 O7 N9 -69.1(3) 2 .
C1 Ag1 O7 N9 102.1(2) . .
Ag7 Ag1 O7 N9 -9.1(2) 2 .
Ag2 Ag1 O7 N9 98.1(2) . .
Ag8 Ag1 O7 N9 -57.3(2) 2 .
Ag4 Ag1 O7 N9 149.8(2) . .
O11 N10 O10 Ag2 -169.3(2) . .
O12 N10 O10 Ag2 10.0(3) . .
C1 Ag2 O10 N10 51.6(5) . .
O25 Ag2 O10 N10 -152.6(2) . .
Ag1 Ag2 O10 N10 70.60(19) . .
Ag3 Ag2 O10 N10 -122.52(17) . .
Ag4 Ag2 O10 N10 143.42(16) . .
O11 N10 O12 Ag7 94.6(3) . 2
O10 N10 O12 Ag7 -84.8(3) . 2
O14 N11 O13 Ag6 -17.7(3) . .
O15 N11 O13 Ag6 161.0(2) . .
O3W Ag6 O13 N11 41.5(2) . .
C10 Ag6 O13 N11 -125.94(19) . .
Ag5 Ag6 O13 N11 -158.92(14) . .
Ag4 Ag6 O13 N11 -79.40(19) . .
O14 N11 O15 Ag14 -29.0(4) . 1_655
O13 N11 O15 Ag14 152.3(2) . 1_655
O18 N12 O16 Ag16 170.6(2) . .
O17 N12 O16 Ag16 -8.7(3) . .
C46 Ag16 O16 N12 -39.6(3) . .
O20 Ag16 O16 N12 156.79(19) . .
Ag10 Ag16 O16 N12 -63.57(18) 2_445 .
Ag15 Ag16 O16 N12 122.49(16) . .
Ag14 Ag16 O16 N12 -130.53(15) . .
O18 N12 O17 Ag11 -79.0(3) . 2_445
O16 N12 O17 Ag11 100.2(2) . 2_445
O17 N12 O18 Ag13 5.0(4) . 2_445
O16 N12 O18 Ag13 -174.21(19) . 2_445
O20 N13 O19 Ag15 14.3(4) . .
O21 N13 O19 Ag15 -164.9(2) . .
C46 Ag15 O19 N13 -61.3(3) . .
O3 Ag15 O19 N13 146.8(3) . .
O4 Ag15 O19 N13 51.0(2) . .
C47 Ag15 O19 N13 -61.3(3) . .
Ag14 Ag15 O19 N13 -89.4(2) . .
Ag16 Ag15 O19 N13 -27.3(2) . .
Ag12 Ag15 O19 N13 -148.1(2) . .
O21 N13 O20 Ag16 -164.8(2) . .
O19 N13 O20 Ag16 15.9(4) . .
C46 Ag16 O20 N13 -4.3(3) . .
O16 Ag16 O20 N13 168.5(2) . .
Ag10 Ag16 O20 N13 66.0(3) 2_445 .
Ag15 Ag16 O20 N13 -27.8(2) . .
Ag14 Ag16 O20 N13 31.4(2) . .
O23 N14 O22 Ag13 20.5(3) . .
O24 N14 O22 Ag13 -158.8(2) . .
O1W Ag13 O22 N14 -35.4(2) . .
C37 Ag13 O22 N14 131.89(18) . .
O18 Ag13 O22 N14 -125.59(18) 2_455 .
Ag12 Ag13 O22 N14 169.71(13) . .
Ag14 Ag13 O22 N14 82.99(18) . .
O23 N14 O24 Ag4 30.3(4) . 1_455
O22 N14 O24 Ag4 -150.3(2) . 1_455
O26 N15 O25 Ag2 148.7(2) . .
O27 N15 O25 Ag2 -32.1(4) . .
C1 Ag2 O25 N15 16.5(3) . .
O10 Ag2 O25 N15 -157.1(3) . .
Ag1 Ag2 O25 N15 -46.4(3) . .
Ag3 Ag2 O25 N15 40.6(2) . .
Ag4 Ag2 O25 N15 -18.0(2) . .
O26 N15 O27 Ag3 173.6(2) . .
O25 N15 O27 Ag3 -5.6(4) . .
C1 Ag3 O27 N15 64.5(2) . .
O6 Ag3 O27 N15 -148.2(2) . .
O1 Ag3 O27 N15 -53.1(2) . .
C2 Ag3 O27 N15 68.0(3) . .
Ag4 Ag3 O27 N15 88.8(2) . .
Ag2 Ag3 O27 N15 26.8(2) . .
Ag5 Ag3 O27 N15 147.8(2) . .
O30' N16 O30 Ag10 -73.2(6) . .
O29 N16 O30 Ag10 -14.9(5) . .
O28 N16 O30 Ag10 173.3(2) . .
O29' N16 O30 Ag10 53.2(5) . .
C28 Ag10 O30 N16 31.8(5) . .
C46 Ag10 O30 N16 -142.6(4) 2_455 .
O30' Ag10 O30 N16 59.3(6) . .
Ag9 Ag10 O30 N16 23.9(3) . .
Ag11 Ag10 O30 N16 -29.5(4) . .
Ag16 Ag10 O30 N16 -141.6(3) 2_455 .
Ag14 Ag10 O30 N16 169.5(3) 2_455 .
O29 N16 O30' Ag10 -77.3(6) . .
O28 N16 O30' Ag10 152.4(3) . .
O30 N16 O30' Ag10 55.5(5) . .
O29' N16 O30' Ag10 -6.9(9) . .
C28 Ag10 O30' N16 102.7(7) . .
O30 Ag10 O30' N16 -57.6(6) . .
C46 Ag10 O30' N16 -80.2(7) 2_455 .
Ag9 Ag10 O30' N16 85.4(7) . .
Ag11 Ag10 O30' N16 45.6(8) . .
Ag16 Ag10 O30' N16 -91.7(7) 2_455 .
Ag14 Ag10 O30' N16 -129.2(7) 2_455 .
